data_4122425
loop_
_publ_author_name
'Zeng, Chenjie'
'Liu, Chong'
'Chen, Yuxiang'
'Rosi, Nathaniel L.'
'Jin, Rongchao'

_publ_section_title
;
 Gold-Thiolate Ring as a Protecting Motif in the Au20(SR)16 Nanocluster
 and Implications.
;
_journal_issue 34
_journal_name_full 'Journal of the American Chemical Society'
_journal_page_first 11922
_journal_paper_doi 10.1021/ja506802n
_journal_volume 136
_journal_year 2014
_chemical_formula_sum 'C160 H208 Au20 S16'
_chemical_formula_weight 6583.55
_chemical_name_common Au20(SPhBu-t)16
_chemical_name_systematic
; 
 ? 
;
_space_group_IT_number 17
_symmetry_cell_setting orthorhombic
_symmetry_space_group_name_Hall 'P 2c 2'
_symmetry_space_group_name_H-M 'P 2 2 21'
_atom_sites_solution_hydrogens geom
_atom_sites_solution_primary direct
_atom_sites_solution_secondary difmap
_audit_creation_method SHELXL-97
_cell_angle_alpha 90.00
_cell_angle_beta 90.00
_cell_angle_gamma 90.00
_cell_formula_units_Z 4
_cell_length_a 27.6200(9)
_cell_length_b 29.0891(8)
_cell_length_c 27.3169(8)
_cell_measurement_reflns_used 4810
_cell_measurement_temperature 150(2)
_cell_measurement_theta_max 42.058
_cell_measurement_theta_min 2.206
_cell_volume 21947.5(11)
_computing_cell_refinement 'Bruker APEX II'
_computing_data_collection 'Bruker APEX II'
_computing_data_reduction 'Bruker APEX II'
_computing_molecular_graphics 'Bruker SHELXTL'
_computing_publication_material 'Bruker SHELXTL'
_computing_structure_refinement 'SHELXL-97 (Sheldrick, 2008)'
_computing_structure_solution 'SHELXS-97 (Sheldrick, 2008)'
_diffrn_ambient_temperature 150(2)
_diffrn_measured_fraction_theta_full 0.999
_diffrn_measured_fraction_theta_max 0.999
_diffrn_measurement_device_type 'APEX II CCD'
_diffrn_measurement_method 'phi and omega scans'
_diffrn_radiation_monochromator graphite
_diffrn_radiation_source 'IMuS micro-focus source'
_diffrn_radiation_type CuK\a
_diffrn_radiation_wavelength 1.54178
_diffrn_reflns_av_R_equivalents 0.2197
_diffrn_reflns_av_sigmaI/netI 0.1132
_diffrn_reflns_limit_h_max 24
_diffrn_reflns_limit_h_min -24
_diffrn_reflns_limit_k_max 26
_diffrn_reflns_limit_k_min -26
_diffrn_reflns_limit_l_max 24
_diffrn_reflns_limit_l_min -23
_diffrn_reflns_number 138466
_diffrn_reflns_theta_full 44.18
_diffrn_reflns_theta_max 44.18
_diffrn_reflns_theta_min 1.52
_exptl_absorpt_coefficient_mu 26.099
_exptl_absorpt_correction_T_max 0.6234
_exptl_absorpt_correction_T_min 0.1027
_exptl_absorpt_correction_type multi-scan
_exptl_absorpt_process_details 'Bruker SADABS'
_exptl_crystal_colour brown
_exptl_crystal_density_diffrn 1.992
_exptl_crystal_density_method 'not measured'
_exptl_crystal_description plate
_exptl_crystal_F_000 12016
_exptl_crystal_size_max 0.16
_exptl_crystal_size_mid 0.02
_exptl_crystal_size_min 0.02
_refine_diff_density_max 1.302
_refine_diff_density_min -1.069
_refine_diff_density_rms 0.243
_refine_ls_abs_structure_details 'Flack H D (1983), Acta Cryst. A39, 876-881'
_refine_ls_abs_structure_Flack 0.36(5)
_refine_ls_extinction_method none
_refine_ls_goodness_of_fit_ref 1.011
_refine_ls_hydrogen_treatment constr
_refine_ls_matrix_type full
_refine_ls_number_parameters 930
_refine_ls_number_reflns 16991
_refine_ls_number_restraints 1066
_refine_ls_restrained_S_all 1.005
_refine_ls_R_factor_all 0.1303
_refine_ls_R_factor_gt 0.0568
_refine_ls_shift/su_max 0.044
_refine_ls_shift/su_mean 0.002
_refine_ls_structure_factor_coef Fsqd
_refine_ls_weighting_details 'calc w=1/[\s^2^(Fo^2^)+(0.0552P)^2^+650.2000P] where P=(Fo^2^+2Fc^2^)/3'
_refine_ls_weighting_scheme calc
_refine_ls_wR_factor_gt 0.1313
_refine_ls_wR_factor_ref 0.1663
_reflns_number_gt 9638
_reflns_number_total 16991
_reflns_threshold_expression >2sigma(I)
_cod_data_source_file ja506802n_si_002.cif
_cod_data_source_block lcau20_0m
_cod_depositor_comments
;
The following automatic conversions were performed:

'_symmetry_cell_setting' value 'Orthorhombic' changed to
'orthorhombic' according to
/usr/data/users/saulius/crontab/automatic-downloads/rss-feeds/ACS/lib/dictionaries/cif_core.dic
dictionary named 'cif_core.dic' version 2.4.2 from
2011-04-26.

'_exptl_absorpt_correction_type' value 'multi scan'
changed to 'multi-scan' according to
/usr/data/users/saulius/crontab/automatic-downloads/rss-feeds/ACS/lib/dictionaries/cif_core.dic
dictionary named 'cif_core.dic' version 2.4.2 from 2011-04-26.

Automatic conversion script
Id: cif_fix_values 2281 2013-09-26 08:29:07Z andrius 

 Adding full bibliography for 4122425.cif.
;
_cod_original_sg_symbol_H-M P222(1)
_cod_database_code 4122425

loop_
_symmetry_equiv_pos_as_xyz
'x, y, z'
'-x, -y, z+1/2'
'-x, y, -z+1/2'
'x, -y, -z'

loop_
_atom_site_label
_atom_site_type_symbol
_atom_site_fract_x
_atom_site_fract_y
_atom_site_fract_z
_atom_site_U_iso_or_equiv
_atom_site_adp_type
_atom_site_occupancy
_atom_site_symmetry_multiplicity
_atom_site_calc_flag
_atom_site_refinement_flags
Au1 Au 0.0000 1.0966(4) 0.2500 0.069 Uani 1 2 d SU
Au2 Au 0.0129(3) 1.0672(3) 0.3773(3) 0.063 Uani 1 1 d U
Au3 Au 0.0421(3) 0.9776(3) 0.3364(2) 0.056 Uani 1 1 d U
Au4 Au 0.0513(2) 0.8727(3) 0.3619(3) 0.062 Uani 1 1 d U
Au5 Au 0.0000 0.9540(4) 0.2500 0.058 Uani 1 2 d SU
Au6 Au 0.0451(3) 1.0159(3) 0.1914(3) 0.063 Uani 1 1 d U
Au7 Au 0.0000 0.8560(4) 0.2500 0.058 Uani 1 2 d SU
Au8 Au 0.0642(3) 0.8156(3) 0.1498(3) 0.066 Uani 1 1 d U
Au9 Au 0.0000 0.7526(4) 0.2500 0.062 Uani 1 2 d SU
Au10 Au 0.5000 0.5952(4) 0.2500 0.064 Uani 1 2 d SU
Au11 Au 0.4866(3) 0.5675(3) 0.3769(3) 0.067 Uani 1 1 d U
Au12 Au 0.3765(3) 0.5220(3) 0.2782(3) 0.064 Uani 1 1 d U
Au13 Au 0.4551(3) 0.5160(3) 0.1919(3) 0.058 Uani 1 1 d U
Au14 Au 0.5000 0.4536(4) 0.2500 0.055 Uani 1 2 d SU
Au15 Au 0.4485(2) 0.3715(3) 0.3617(2) 0.059 Uani 1 1 d U
Au16 Au 0.5382(3) 0.4257(3) 0.3360(2) 0.057 Uani 1 1 d U
Au17 Au 0.5000 0.3565(4) 0.2500 0.057 Uani 1 2 d SU
Au18 Au 0.5000 0.2540(4) 0.2500 0.067 Uani 1 2 d SU
Au19 Au 0.5645(3) 0.3163(3) 0.3498(3) 0.065 Uani 1 1 d U
Au20 Au 0.4995(3) 0.4553(3) 0.4368(2) 0.063 Uani 1 1 d U
Au21 Au 0.4577(3) 0.4773(3) 0.3356(2) 0.058 Uani 1 1 d U
Au22 Au 0.1232(3) 1.0233(3) 0.2785(3) 0.065 Uani 1 1 d U
Au23 Au 0.0007(3) 0.9549(3) 0.4365(3) 0.061 Uani 1 1 d U
Au24 Au 0.0381(3) 0.9254(3) 0.1629(3) 0.059 Uani 1 1 d U
S1 S 0.4790(11) 0.3795(11) 0.4374(10) 0.062(6) Uani 1 1 d U
S2 S 0.5459(12) 0.2403(9) 0.3211(12) 0.059(5) Uani 1 1 d U
S3 S 0.4232(11) 0.3629(12) 0.2849(9) 0.058(4) Uani 1 1 d U
S4 S 0.5150(12) 0.5327(14) 0.4454(12) 0.064(4) Uani 1 1 d U
S5 S 0.4507(11) 0.6060(11) 0.3158(12) 0.059(5) Uani 1 1 d U
S6 S 0.3776(13) 0.5446(15) 0.1971(14) 0.070(5) Uani 1 1 d U
S7 S 0.5920(13) 0.3845(13) 0.3833(14) 0.065(5) Uani 1 1 d U
S8 S 0.3771(12) 0.5016(12) 0.3580(12) 0.064(4) Uani 1 1 d U
S9 S 0.1255(13) 1.0450(15) 0.1993(14) 0.070(5) Uani 1 1 d U
S10 S 0.0530(14) 1.1092(12) 0.3156(12) 0.079(7) Uani 1 1 d U
S11 S -0.0168(12) 1.0318(13) 0.4469(12) 0.062(4) Uani 1 1 d U
S12 S 0.1212(12) 0.9959(11) 0.3598(12) 0.062(3) Uani 1 1 d U
S13 S 0.0795(10) 0.8659(13) 0.2797(11) 0.058(3) Uani 1 1 d U
S14 S 0.0941(12) 0.8807(13) 0.1157(13) 0.062(4) Uani 1 1 d U
S15 S 0.0424(13) 0.7485(9) 0.1800(12) 0.066(6) Uani 1 1 d U
S16 S 0.0203(12) 0.8756(11) 0.4435(10) 0.066(6) Uani 1 1 d U
C1 C 0.3926(3) 0.3088(2) 0.2773(3) 0.053(10) Uani 1 1 d GU
C2 C 0.3625(4) 0.3038(3) 0.2370(4) 0.063(4) Uani 1 1 d GU
H2A H 0.3561 0.3294 0.2163 0.076 Uiso 1 1 calc R
C3 C 0.3416(4) 0.2614(3) 0.2268(4) 0.062(6) Uani 1 1 d GU
H3A H 0.3210 0.2579 0.1992 0.075 Uiso 1 1 calc R
C4 C 0.3509(4) 0.2240(2) 0.2571(4) 0.064(6) Uani 1 1 d GU
C5 C 0.3810(4) 0.2290(2) 0.2974(4) 0.060(13) Uani 1 1 d GU
H5A H 0.3874 0.2034 0.3181 0.071 Uiso 1 1 calc R
C6 C 0.4019(4) 0.2714(2) 0.3076(4) 0.062(5) Uani 1 1 d GU
H6A H 0.4225 0.2748 0.3352 0.074 Uiso 1 1 calc R
C7 C 0.5758(4) 0.5446(3) 0.4445(5) 0.064(4) Uani 1 1 d GU
C8 C 0.6087(3) 0.5119(3) 0.4281(5) 0.063(4) Uani 1 1 d GU
H8A H 0.5975 0.4830 0.4164 0.076 Uiso 1 1 calc R
C9 C 0.6580(3) 0.5215(3) 0.4288(6) 0.062(6) Uani 1 1 d GU
H9A H 0.6805 0.4991 0.4176 0.075 Uiso 1 1 calc R
C10 C 0.6744(4) 0.5637(3) 0.4459(6) 0.064(6) Uani 1 1 d GDU
C11 C 0.6414(4) 0.5964(3) 0.4623(6) 0.072(7) Uani 1 1 d GU
H11A H 0.6526 0.6252 0.4740 0.087 Uiso 1 1 calc R
C12 C 0.5921(4) 0.5868(3) 0.4616(5) 0.062(5) Uani 1 1 d GU
H12A H 0.5696 0.6092 0.4728 0.074 Uiso 1 1 calc R
C13 C 0.3413(3) 0.4475(2) 0.3615(3) 0.066(11) Uani 1 1 d GU
C14 C 0.3436(3) 0.4265(2) 0.4072(3) 0.062(11) Uani 1 1 d GU
H14A H 0.3592 0.4417 0.4336 0.074 Uiso 1 1 calc R
C15 C 0.3231(3) 0.3834(2) 0.4142(3) 0.060(10) Uani 1 1 d GU
H15A H 0.3247 0.3691 0.4454 0.073 Uiso 1 1 calc R
C16 C 0.3003(3) 0.3612(2) 0.3755(3) 0.058(11) Uani 1 1 d GU
C17 C 0.2980(3) 0.3821(2) 0.3298(3) 0.064(11) Uani 1 1 d GU
H17A H 0.2824 0.3669 0.3033 0.076 Uiso 1 1 calc R
C18 C 0.3185(3) 0.4252(2) 0.3228(3) 0.062(11) Uani 1 1 d GU
H18A H 0.3169 0.4395 0.2916 0.075 Uiso 1 1 calc R
C19 C 0.5055(4) 0.2141(3) 0.3625(4) 0.054(9) Uani 1 1 d GU
C20 C 0.4860(4) 0.2367(3) 0.4027(4) 0.060(12) Uani 1 1 d GU
H20A H 0.4952 0.2675 0.4096 0.071 Uiso 1 1 calc R
C21 C 0.4532(4) 0.2143(3) 0.4329(4) 0.068(13) Uani 1 1 d GU
H21A H 0.4399 0.2297 0.4605 0.082 Uiso 1 1 calc R
C22 C 0.4398(4) 0.1692(3) 0.4229(4) 0.054(12) Uani 1 1 d GU
C23 C 0.4592(4) 0.1465(2) 0.3826(5) 0.056(11) Uani 1 1 d GU
H23A H 0.4501 0.1157 0.3758 0.067 Uiso 1 1 calc R
C24 C 0.4921(4) 0.1690(3) 0.3524(4) 0.062(11) Uani 1 1 d GU
H24A H 0.5054 0.1535 0.3249 0.075 Uiso 1 1 calc R
C31 C 0.1543(4) 0.8916(3) 0.1402(3) 0.063(6) Uani 1 1 d GU
C32 C 0.1591(4) 0.9286(3) 0.1721(3) 0.074(11) Uani 1 1 d GU
H32A H 0.1311 0.9439 0.1840 0.088 Uiso 1 1 calc R
C33 C 0.2048(3) 0.9432(3) 0.1864(3) 0.071(12) Uani 1 1 d GU
H33A H 0.2081 0.9685 0.2082 0.085 Uiso 1 1 calc R
C34 C 0.2458(4) 0.9208(3) 0.1690(3) 0.063(13) Uani 1 1 d GU
C35 C 0.2410(4) 0.8838(3) 0.1372(3) 0.070(12) Uani 1 1 d GU
H35A H 0.2690 0.8685 0.1252 0.084 Uiso 1 1 calc R
C36 C 0.1952(4) 0.8692(3) 0.1228(3) 0.068(11) Uani 1 1 d GU
H36A H 0.1919 0.8439 0.1010 0.081 Uiso 1 1 calc R
C37 C 0.0458(4) 1.1653(2) 0.3289(5) 0.064(4) Uani 1 1 d GU
C38 C 0.0395(5) 1.1778(2) 0.3776(5) 0.063(4) Uani 1 1 d GU
H38A H 0.0373 1.1548 0.4022 0.076 Uiso 1 1 calc R
C39 C 0.0366(5) 1.2240(2) 0.3903(5) 0.085(11) Uani 1 1 d GU
H39A H 0.0323 1.2325 0.4236 0.101 Uiso 1 1 calc R
C40 C 0.0399(5) 1.2576(2) 0.3544(5) 0.099(14) Uani 1 1 d GU
C41 C 0.0462(5) 1.2451(2) 0.3057(5) 0.100(14) Uani 1 1 d GU
H41A H 0.0485 1.2681 0.2811 0.120 Uiso 1 1 calc R
C42 C 0.0492(4) 1.1989(2) 0.2930(5) 0.080(11) Uani 1 1 d GU
H42A H 0.0535 1.1904 0.2597 0.096 Uiso 1 1 calc R
C43 C 0.0679(4) 0.8707(3) 0.4854(3) 0.058(10) Uani 1 1 d GU
C44 C 0.0841(4) 0.8260(3) 0.4930(3) 0.062(11) Uani 1 1 d GU
H44A H 0.0718 0.8016 0.4736 0.074 Uiso 1 1 calc R
C45 C 0.1184(5) 0.8171(3) 0.5290(3) 0.060(10) Uani 1 1 d GU
H45A H 0.1295 0.7866 0.5342 0.072 Uiso 1 1 calc R
C46 C 0.1364(5) 0.8529(3) 0.5574(3) 0.061(11) Uani 1 1 d GU
C47 C 0.1202(5) 0.8976(3) 0.5498(3) 0.072(7) Uani 1 1 d GU
H47A H 0.1325 0.9220 0.5692 0.087 Uiso 1 1 calc R
C48 C 0.0859(5) 0.9064(3) 0.5138(3) 0.063(11) Uani 1 1 d GU
H48A H 0.0748 0.9370 0.5086 0.075 Uiso 1 1 calc R
C49 C 0.1525(4) 0.9437(2) 0.3661(3) 0.054(9) Uani 1 1 d GU
C50 C 0.1722(3) 0.9233(2) 0.3246(3) 0.063(4) Uani 1 1 d GU
H50A H 0.1658 0.9360 0.2932 0.076 Uiso 1 1 calc R
C51 C 0.2011(3) 0.8845(2) 0.3290(3) 0.064(10) Uani 1 1 d GU
H51A H 0.2146 0.8706 0.3006 0.076 Uiso 1 1 calc R
C52 C 0.2104(3) 0.8660(2) 0.3749(3) 0.064(6) Uani 1 1 d GU
C53 C 0.1908(4) 0.8863(2) 0.4165(3) 0.061(10) Uani 1 1 d GU
H53A H 0.1971 0.8736 0.4479 0.073 Uiso 1 1 calc R
C54 C 0.1618(4) 0.9251(2) 0.4121(3) 0.064(10) Uani 1 1 d GU
H54A H 0.1484 0.9390 0.4405 0.077 Uiso 1 1 calc R
C55 C 0.0012(3) 0.7171(3) 0.1411(4) 0.063(6) Uani 1 1 d GU
C56 C -0.0174(4) 0.7356(3) 0.0981(4) 0.070(13) Uani 1 1 d GU
H56A H -0.0070 0.7650 0.0873 0.084 Uiso 1 1 calc R
C57 C -0.0513(4) 0.7111(4) 0.0710(5) 0.073(13) Uani 1 1 d GU
H57A H -0.0640 0.7238 0.0417 0.088 Uiso 1 1 calc R
C58 C -0.0666(4) 0.6681(3) 0.0869(5) 0.077(14) Uani 1 1 d GU
C59 C -0.0479(4) 0.6496(3) 0.1299(5) 0.075(12) Uani 1 1 d GU
H59A H -0.0584 0.6202 0.1407 0.090 Uiso 1 1 calc R
C60 C -0.0140(3) 0.6741(3) 0.1569(4) 0.082(12) Uani 1 1 d GU
H60A H -0.0013 0.6614 0.1863 0.099 Uiso 1 1 calc R
C67 C 0.1240(4) 1.1030(3) 0.1983(4) 0.071(14) Uani 1 1 d GU
C68 C 0.1053(4) 1.1259(3) 0.1578(4) 0.092(16) Uani 1 1 d GU
H68A H 0.0872 1.1095 0.1340 0.110 Uiso 1 1 calc R
C69 C 0.1131(4) 1.1728(3) 0.1522(5) 0.097(16) Uani 1 1 d GU
H69A H 0.1004 1.1884 0.1245 0.117 Uiso 1 1 calc R
C70 C 0.1397(4) 1.1968(3) 0.1870(5) 0.100(16) Uani 1 1 d GU
C71 C 0.1584(4) 1.1740(2) 0.2275(5) 0.089(15) Uani 1 1 d GU
H71A H 0.1765 1.1904 0.2513 0.106 Uiso 1 1 calc R
C72 C 0.1505(4) 1.1271(2) 0.2331(5) 0.086(15) Uani 1 1 d GU
H72A H 0.1633 1.1115 0.2608 0.103 Uiso 1 1 calc R
C73 C 0.4269(4) 0.3735(3) 0.4823(3) 0.052(10) Uani 1 1 d GU
C74 C 0.4052(4) 0.3307(3) 0.4875(3) 0.051(10) Uani 1 1 d GU
H74A H 0.4159 0.3055 0.4682 0.061 Uiso 1 1 calc R
C75 C 0.3678(5) 0.3248(3) 0.5209(3) 0.048(10) Uani 1 1 d GU
H75A H 0.3529 0.2955 0.5245 0.058 Uiso 1 1 calc R
C76 C 0.3521(5) 0.3616(3) 0.5492(3) 0.038(11) Uani 1 1 d GU
C77 C 0.3738(5) 0.4044(3) 0.5440(3) 0.055(11) Uani 1 1 d GU
H77A H 0.3631 0.4296 0.5633 0.066 Uiso 1 1 calc R
C78 C 0.4112(4) 0.4104(3) 0.5105(3) 0.055(12) Uani 1 1 d GU
H78A H 0.4261 0.4397 0.5069 0.067 Uiso 1 1 calc R
C85 C 0.1091(3) 0.8139(2) 0.2756(3) 0.059(10) Uani 1 1 d GU
C86 C 0.1430(3) 0.8077(2) 0.2386(2) 0.059(10) Uani 1 1 d GU
H86A H 0.1513 0.8326 0.2178 0.071 Uiso 1 1 calc R
C87 C 0.1648(3) 0.7651(2) 0.2322(2) 0.066(11) Uani 1 1 d GU
H87A H 0.1880 0.7608 0.2069 0.080 Uiso 1 1 calc R
C88 C 0.1527(3) 0.7286(2) 0.2627(2) 0.063(12) Uani 1 1 d GU
C89 C 0.1188(3) 0.7348(2) 0.2997(3) 0.064(13) Uani 1 1 d GU
H89A H 0.1105 0.7099 0.3206 0.077 Uiso 1 1 calc R
C90 C 0.0970(3) 0.7775(2) 0.3062(3) 0.055(10) Uani 1 1 d GU
H90A H 0.0738 0.7817 0.3314 0.066 Uiso 1 1 calc R
C61 C -0.0785(6) 1.0391(6) 0.4546(7) 0.073(8) Uani 1 1 d GU
C62 C -0.0913(6) 1.0797(7) 0.4781(7) 0.085(11) Uani 1 1 d GU
H62A H -0.0677 1.0965 0.4959 0.101 Uiso 1 1 calc R
C63 C -0.1387(6) 1.0956(7) 0.4756(8) 0.103(14) Uani 1 1 d GU
H63A H -0.1475 1.1233 0.4917 0.124 Uiso 1 1 calc R
C64 C -0.1733(6) 1.0709(7) 0.4496(8) 0.107(13) Uani 1 1 d GU
C65 C -0.1605(6) 1.0304(7) 0.4261(8) 0.089(12) Uani 1 1 d GU
H65A H -0.1841 1.0135 0.4083 0.106 Uiso 1 1 calc R
C66 C -0.1131(6) 1.0145(6) 0.4285(7) 0.062(5) Uani 1 1 d GU
H66A H -0.1043 0.9867 0.4124 0.074 Uiso 1 1 calc R
C137 C -0.2296(6) 1.0832(7) 0.4435(9) 0.16(6) Uiso 1 1 d GU
C138 C -0.2358(7) 1.1355(7) 0.4682(9) 0.33(6) Uiso 1 1 d GU
H13A H -0.2696 1.1453 0.4657 0.488 Uiso 1 1 calc R
H13B H -0.2151 1.1574 0.4505 0.488 Uiso 1 1 calc R
H13C H -0.2262 1.1345 0.5027 0.488 Uiso 1 1 calc R
C139 C -0.2590(6) 1.0528(7) 0.4709(9) 0.22(5) Uiso 1 1 d GU
H13D H -0.2562 1.0217 0.4574 0.325 Uiso 1 1 calc R
H13E H -0.2928 1.0629 0.4692 0.325 Uiso 1 1 calc R
H13F H -0.2483 1.0527 0.5051 0.325 Uiso 1 1 calc R
C140 C -0.2463(6) 1.0750(7) 0.3908(9) 0.13(3) Uiso 1 1 d GU
H14B H -0.2403 1.0429 0.3819 0.189 Uiso 1 1 calc R
H14C H -0.2282 1.0953 0.3687 0.189 Uiso 1 1 calc R
H14D H -0.2810 1.0817 0.3882 0.189 Uiso 1 1 calc R
C91 C 0.6476(6) 0.4000(6) 0.3584(7) 0.080(11) Uani 1 1 d GU
C92 C 0.6833(6) 0.3810(6) 0.3879(8) 0.088(13) Uani 1 1 d GU
H92A H 0.6746 0.3629 0.4155 0.106 Uiso 1 1 calc R
C93 C 0.7319(6) 0.3885(7) 0.3770(7) 0.102(14) Uani 1 1 d GU
H93A H 0.7563 0.3755 0.3971 0.123 Uiso 1 1 calc R
C94 C 0.7446(5) 0.4149(6) 0.3366(7) 0.102(16) Uani 1 1 d GU
C95 C 0.7088(5) 0.4340(6) 0.3072(7) 0.098(14) Uani 1 1 d GU
H95A H 0.7175 0.4520 0.2796 0.117 Uiso 1 1 calc R
C96 C 0.6603(5) 0.4265(6) 0.3180(7) 0.096(13) Uani 1 1 d GU
H96A H 0.6358 0.4395 0.2979 0.115 Uiso 1 1 calc R
C125 C 0.7983(5) 0.4281(7) 0.3189(8) 0.15(6) Uiso 1 1 d GU
C126 C 0.8351(6) 0.3970(7) 0.3545(8) 0.21(5) Uiso 1 1 d GDU
H12B H 0.8689 0.4033 0.3456 0.308 Uiso 1 1 calc R
H12C H 0.8283 0.3642 0.3498 0.308 Uiso 1 1 calc R
H12D H 0.8298 0.4052 0.3889 0.308 Uiso 1 1 calc R
C127 C 0.8086(5) 0.4749(7) 0.3280(8) 0.17(4) Uiso 1 1 d GDU
H12E H 0.7875 0.4942 0.3077 0.261 Uiso 1 1 calc R
H12F H 0.8425 0.4812 0.3199 0.261 Uiso 1 1 calc R
H12G H 0.8028 0.4818 0.3626 0.261 Uiso 1 1 calc R
C128 C 0.8026(5) 0.4242(7) 0.2633(8) 0.17(4) Uiso 1 1 d GDU
H12H H 0.7787 0.4444 0.2478 0.253 Uiso 1 1 calc R
H12I H 0.7967 0.3924 0.2533 0.253 Uiso 1 1 calc R
H12J H 0.8352 0.4335 0.2532 0.253 Uiso 1 1 calc R
C25 C 0.3760(5) 0.6077(6) 0.1958(6) 0.080(16) Uani 1 1 d GU
C26 C 0.3437(5) 0.6294(6) 0.2272(5) 0.074(14) Uani 1 1 d GU
H26A H 0.3294 0.6127 0.2534 0.088 Uiso 1 1 calc R
C27 C 0.3324(5) 0.6755(6) 0.2204(5) 0.085(15) Uani 1 1 d GU
H27A H 0.3103 0.6903 0.2419 0.102 Uiso 1 1 calc R
C28 C 0.3535(6) 0.6999(7) 0.1822(4) 0.109(18) Uani 1 1 d GU
C29 C 0.3858(6) 0.6782(8) 0.1508(5) 0.121(18) Uani 1 1 d GU
H29A H 0.4001 0.6949 0.1247 0.145 Uiso 1 1 calc R
C30 C 0.3971(6) 0.6321(7) 0.1576(5) 0.113(18) Uani 1 1 d GU
H30A H 0.4191 0.6172 0.1361 0.135 Uiso 1 1 calc R
C157 C 0.3442(6) 0.7527(7) 0.1679(5) 0.33(12) Uiso 1 1 d GU
C158 C 0.3103(6) 0.7737(6) 0.2135(5) 0.24(5) Uiso 1 1 d GU
H15B H 0.3032 0.8062 0.2072 0.365 Uiso 1 1 calc R
H15C H 0.3280 0.7709 0.2445 0.365 Uiso 1 1 calc R
H15D H 0.2800 0.7564 0.2156 0.365 Uiso 1 1 calc R
C159 C 0.3167(7) 0.7564(8) 0.1245(4) 0.30(8) Uiso 1 1 d GU
H15E H 0.3355 0.7443 0.0969 0.449 Uiso 1 1 calc R
H15F H 0.3088 0.7887 0.1185 0.449 Uiso 1 1 calc R
H15G H 0.2867 0.7387 0.1279 0.449 Uiso 1 1 calc R
C160 C 0.3917(7) 0.7766(7) 0.1548(6) 0.49(16) Uiso 1 1 d GU
H16A H 0.4072 0.7602 0.1276 0.741 Uiso 1 1 calc R
H16B H 0.4133 0.7764 0.1832 0.741 Uiso 1 1 calc R
H16C H 0.3852 0.8084 0.1450 0.741 Uiso 1 1 calc R
C79 C 0.4680(4) 0.6682(5) 0.3257(5) 0.102(13) Uani 1 1 d GU
C80 C 0.4787(4) 0.6833(5) 0.3728(5) 0.096(13) Uani 1 1 d GU
H80A H 0.4877 0.6618 0.3973 0.115 Uiso 1 1 calc R
C81 C 0.4761(4) 0.7298(5) 0.3839(6) 0.097(14) Uani 1 1 d GU
H81A H 0.4835 0.7401 0.4161 0.116 Uiso 1 1 calc R
C82 C 0.4629(4) 0.7613(5) 0.3481(7) 0.107(16) Uani 1 1 d GU
C83 C 0.4522(4) 0.7462(5) 0.3010(6) 0.117(16) Uani 1 1 d GU
H83A H 0.4432 0.7677 0.2765 0.141 Uiso 1 1 calc R
C84 C 0.4547(4) 0.6997(5) 0.2898(5) 0.115(15) Uani 1 1 d GU
H84A H 0.4474 0.6894 0.2577 0.138 Uiso 1 1 calc R
C149 C 0.4570(4) 0.8158(5) 0.3542(8) 0.13(4) Uiso 1 1 d GU
C150 C 0.4779(5) 0.8274(6) 0.4104(9) 0.33(6) Uiso 1 1 d GU
H15H H 0.4754 0.8604 0.4167 0.488 Uiso 1 1 calc R
H15I H 0.5119 0.8179 0.4127 0.488 Uiso 1 1 calc R
H15J H 0.4587 0.8105 0.4346 0.488 Uiso 1 1 calc R
C151 C 0.4078(4) 0.8290(5) 0.3531(7) 0.25(7) Uiso 1 1 d GU
H15K H 0.3943 0.8227 0.3206 0.368 Uiso 1 1 calc R
H15L H 0.4051 0.8619 0.3602 0.368 Uiso 1 1 calc R
H15M H 0.3897 0.8115 0.3777 0.368 Uiso 1 1 calc R
C152 C 0.4786(5) 0.8412(5) 0.3103(9) 0.09(2) Uiso 1 1 d GU
H15N H 0.4627 0.8307 0.2802 0.137 Uiso 1 1 calc R
H15O H 0.5134 0.8347 0.3083 0.137 Uiso 1 1 calc R
H15P H 0.4736 0.8743 0.3142 0.137 Uiso 1 1 calc R
C97 C 0.2721(19) 0.311(2) 0.3864(19) 0.035(16) Uiso 1 1 d U
C98 C 0.236(2) 0.321(3) 0.423(3) 0.10(3) Uiso 1 1 d U
H98A H 0.2196 0.2931 0.4331 0.149 Uiso 1 1 calc R
H98B H 0.2125 0.3429 0.4094 0.149 Uiso 1 1 calc R
H98C H 0.2519 0.3353 0.4516 0.149 Uiso 1 1 calc R
C99 C 0.307(2) 0.286(3) 0.411(3) 0.09(3) Uiso 1 1 d U
H99A H 0.2952 0.2556 0.4193 0.130 Uiso 1 1 calc R
H99B H 0.3155 0.3025 0.4418 0.130 Uiso 1 1 calc R
H99C H 0.3364 0.2837 0.3910 0.130 Uiso 1 1 calc R
C100 C 0.256(2) 0.291(2) 0.342(2) 0.08(2) Uiso 1 1 d U
H10A H 0.2423 0.2602 0.3480 0.123 Uiso 1 1 calc R
H10B H 0.2834 0.2878 0.3190 0.123 Uiso 1 1 calc R
H10C H 0.2312 0.3104 0.3268 0.123 Uiso 1 1 calc R
C101 C 0.401(2) 0.131(3) 0.450(2) 0.06(2) Uiso 1 1 d U
C102 C 0.380(3) 0.165(3) 0.498(3) 0.12(3) Uiso 1 1 d U
H10D H 0.3563 0.1483 0.5175 0.179 Uiso 1 1 calc R
H10E H 0.3648 0.1932 0.4848 0.179 Uiso 1 1 calc R
H10F H 0.4074 0.1742 0.5189 0.179 Uiso 1 1 calc R
C103 C 0.4251(16) 0.0999(18) 0.4750(18) 0.041(14) Uiso 1 1 d U
H10G H 0.4400 0.0782 0.4521 0.062 Uiso 1 1 calc R
H10H H 0.4032 0.0834 0.4970 0.062 Uiso 1 1 calc R
H10I H 0.4505 0.1150 0.4943 0.062 Uiso 1 1 calc R
C104 C 0.3642(19) 0.113(2) 0.4167(19) 0.062(18) Uiso 1 1 d U
H10J H 0.3802 0.0946 0.3913 0.092 Uiso 1 1 calc R
H10K H 0.3466 0.1385 0.4013 0.092 Uiso 1 1 calc R
H10L H 0.3414 0.0937 0.4348 0.092 Uiso 1 1 calc R
C105 C 0.328(2) 0.183(2) 0.248(2) 0.06(2) Uiso 1 1 d U
C106 C 0.298(2) 0.159(2) 0.288(2) 0.061(19) Uiso 1 1 d U
H10M H 0.2713 0.1789 0.2981 0.092 Uiso 1 1 calc R
H10N H 0.3186 0.1516 0.3155 0.092 Uiso 1 1 calc R
H10O H 0.2842 0.1302 0.2742 0.092 Uiso 1 1 calc R
C107 C 0.368(2) 0.142(2) 0.238(2) 0.08(2) Uiso 1 1 d U
H10P H 0.3886 0.1384 0.2672 0.121 Uiso 1 1 calc R
H10Q H 0.3880 0.1495 0.2098 0.121 Uiso 1 1 calc R
H10R H 0.3510 0.1126 0.2320 0.121 Uiso 1 1 calc R
C108 C 0.311(2) 0.171(2) 0.194(2) 0.07(2) Uiso 1 1 d U
H10S H 0.2837 0.1897 0.1850 0.108 Uiso 1 1 calc R
H10T H 0.3021 0.1381 0.1929 0.108 Uiso 1 1 calc R
H10U H 0.3383 0.1761 0.1716 0.108 Uiso 1 1 calc R
C109 C 0.0375(15) 1.310(2) 0.364(2) 0.11(3) Uiso 1 1 d DU
C110 C 0.0046(18) 1.3270(16) 0.4032(17) 0.060(15) Uiso 1 1 d DU
H11B H 0.0066 1.3606 0.4051 0.090 Uiso 1 1 calc R
H11C H 0.0142 1.3136 0.4346 0.090 Uiso 1 1 calc R
H11D H -0.0287 1.3179 0.3955 0.090 Uiso 1 1 calc R
C111 C 0.008(3) 1.342(3) 0.335(3) 0.19(4) Uiso 1 1 d DU
H11E H 0.0113 1.3736 0.3472 0.285 Uiso 1 1 calc R
H11F H -0.0265 1.3331 0.3366 0.285 Uiso 1 1 calc R
H11G H 0.0182 1.3411 0.3004 0.285 Uiso 1 1 calc R
C112 C 0.0881(17) 1.3262(19) 0.373(2) 0.074(19) Uiso 1 1 d DU
H11H H 0.0881 1.3593 0.3791 0.112 Uiso 1 1 calc R
H11I H 0.1077 1.3198 0.3434 0.112 Uiso 1 1 calc R
H11J H 0.1018 1.3099 0.4008 0.112 Uiso 1 1 calc R
C113 C 0.176(3) 0.843(2) 0.591(2) 0.09(3) Uiso 1 1 d DU
C114 C 0.221(3) 0.824(3) 0.571(3) 0.13(4) Uiso 1 1 d U
H11K H 0.2429 0.8159 0.5974 0.200 Uiso 1 1 calc R
H11L H 0.2362 0.8460 0.5489 0.200 Uiso 1 1 calc R
H11M H 0.2133 0.7956 0.5520 0.200 Uiso 1 1 calc R
C115 C 0.1641(18) 0.8036(17) 0.6248(17) 0.038(15) Uiso 1 1 d DU
H11N H 0.1916 0.7977 0.6465 0.057 Uiso 1 1 calc R
H11O H 0.1571 0.7760 0.6056 0.057 Uiso 1 1 calc R
H11P H 0.1356 0.8118 0.6444 0.057 Uiso 1 1 calc R
C116 C 0.183(2) 0.882(2) 0.626(2) 0.072(19) Uiso 1 1 d U
H11Q H 0.2083 0.8744 0.6500 0.108 Uiso 1 1 calc R
H11R H 0.1527 0.8884 0.6434 0.108 Uiso 1 1 calc R
H11S H 0.1930 0.9101 0.6082 0.108 Uiso 1 1 calc R
C117 C 0.2985(19) 0.938(3) 0.186(2) 0.07(3) Uiso 1 1 d U
C118 C 0.3102(16) 0.9039(19) 0.2266(17) 0.053(14) Uiso 1 1 d U
H11T H 0.3423 0.9108 0.2401 0.080 Uiso 1 1 calc R
H11U H 0.3101 0.8727 0.2132 0.080 Uiso 1 1 calc R
H11V H 0.2859 0.9063 0.2526 0.080 Uiso 1 1 calc R
C119 C 0.330(2) 0.923(3) 0.141(2) 0.10(2) Uiso 1 1 d U
H11W H 0.3639 0.9321 0.1471 0.153 Uiso 1 1 calc R
H11X H 0.3182 0.9379 0.1117 0.153 Uiso 1 1 calc R
H11Y H 0.3284 0.8896 0.1375 0.153 Uiso 1 1 calc R
C120 C 0.2965(17) 0.9863(18) 0.2003(19) 0.067(16) Uiso 1 1 d U
H12K H 0.3288 0.9966 0.2103 0.101 Uiso 1 1 calc R
H12L H 0.2739 0.9901 0.2276 0.101 Uiso 1 1 calc R
H12M H 0.2855 1.0047 0.1724 0.101 Uiso 1 1 calc R
C121 C -0.145(3) 0.637(3) 0.086(3) 0.16(4) Uiso 1 1 d U
H12N H -0.1570 0.6654 0.1012 0.234 Uiso 1 1 calc R
H12O H -0.1328 0.6162 0.1108 0.234 Uiso 1 1 calc R
H12P H -0.1715 0.6224 0.0677 0.234 Uiso 1 1 calc R
C122 C -0.131(2) 0.676(2) 0.020(3) 0.09(2) Uiso 1 1 d U
H12Q H -0.1506 0.6963 0.0403 0.137 Uiso 1 1 calc R
H12R H -0.1531 0.6555 0.0012 0.137 Uiso 1 1 calc R
H12S H -0.1118 0.6939 -0.0032 0.137 Uiso 1 1 calc R
C123 C -0.070(3) 0.619(3) 0.007(3) 0.17(4) Uiso 1 1 d U
H12T H -0.0485 0.6396 -0.0109 0.256 Uiso 1 1 calc R
H12U H -0.0925 0.6040 -0.0153 0.256 Uiso 1 1 calc R
H12V H -0.0509 0.5959 0.0246 0.256 Uiso 1 1 calc R
C124 C -0.102(3) 0.650(3) 0.048(3) 0.07(3) Uiso 1 1 d U
C133 C 0.7263(11) 0.5884(15) 0.4426(16) 0.16(7) Uiso 1 1 d DU
C134 C 0.729(2) 0.6324(19) 0.409(2) 0.12(2) Uiso 1 1 d DU
H13G H 0.7625 0.6439 0.4080 0.175 Uiso 1 1 calc R
H13H H 0.7077 0.6563 0.4215 0.175 Uiso 1 1 calc R
H13I H 0.7191 0.6242 0.3754 0.175 Uiso 1 1 calc R
C135 C 0.764(3) 0.553(2) 0.420(2) 0.20(4) Uiso 1 1 d DU
H13J H 0.7956 0.5673 0.4176 0.298 Uiso 1 1 calc R
H13K H 0.7527 0.5436 0.3874 0.298 Uiso 1 1 calc R
H13L H 0.7657 0.5258 0.4412 0.298 Uiso 1 1 calc R
C136 C 0.7491(19) 0.6033(19) 0.4934(17) 0.09(2) Uiso 1 1 d DU
H13M H 0.7811 0.6169 0.4879 0.140 Uiso 1 1 calc R
H13N H 0.7524 0.5762 0.5146 0.140 Uiso 1 1 calc R
H13O H 0.7280 0.6259 0.5093 0.140 Uiso 1 1 calc R
C129 C 0.1481(18) 1.2521(18) 0.179(2) 0.059(19) Uiso 1 1 d U
C130 C 0.1089(19) 1.277(2) 0.163(2) 0.10(3) Uiso 1 1 d DU
H13P H 0.1179 1.3095 0.1602 0.155 Uiso 1 1 calc R
H13Q H 0.0820 1.2737 0.1859 0.155 Uiso 1 1 calc R
H13R H 0.0991 1.2655 0.1306 0.155 Uiso 1 1 calc R
C131 C 0.185(3) 1.261(3) 0.155(3) 0.17(4) Uiso 1 1 d DU
H13S H 0.1885 1.2940 0.1511 0.262 Uiso 1 1 calc R
H13T H 0.1819 1.2465 0.1223 0.262 Uiso 1 1 calc R
H13U H 0.2136 1.2482 0.1714 0.262 Uiso 1 1 calc R
C132 C 0.156(3) 1.280(3) 0.226(3) 0.21(4) Uiso 1 1 d DU
H13V H 0.1603 1.3121 0.2172 0.317 Uiso 1 1 calc R
H13W H 0.1856 1.2684 0.2420 0.317 Uiso 1 1 calc R
H13X H 0.1285 1.2759 0.2474 0.317 Uiso 1 1 calc R
C141 C 0.312(2) 0.355(2) 0.589(2) 0.04(2) Uiso 1 1 d U
C142 C 0.2958(18) 0.3955(17) 0.6130(18) 0.053(16) Uiso 1 1 d U
H14E H 0.2921 0.4202 0.5889 0.079 Uiso 1 1 calc R
H14F H 0.3196 0.4048 0.6378 0.079 Uiso 1 1 calc R
H14G H 0.2646 0.3896 0.6288 0.079 Uiso 1 1 calc R
C143 C 0.321(3) 0.318(3) 0.627(3) 0.13(3) Uiso 1 1 d U
H14H H 0.2941 0.3176 0.6505 0.193 Uiso 1 1 calc R
H14I H 0.3512 0.3254 0.6449 0.193 Uiso 1 1 calc R
H14J H 0.3243 0.2883 0.6113 0.193 Uiso 1 1 calc R
C144 C 0.2699(17) 0.3366(19) 0.5604(18) 0.030(15) Uiso 1 1 d U
H14K H 0.2623 0.3578 0.5337 0.045 Uiso 1 1 calc R
H14L H 0.2418 0.3335 0.5819 0.045 Uiso 1 1 calc R
H14M H 0.2783 0.3064 0.5468 0.045 Uiso 1 1 calc R
C145 C 0.236(2) 0.827(2) 0.376(2) 0.07(2) Uiso 1 1 d U
C146 C 0.2609(19) 0.808(2) 0.3256(18) 0.063(17) Uiso 1 1 d U
H14N H 0.2832 0.8314 0.3126 0.094 Uiso 1 1 calc R
H14O H 0.2356 0.8019 0.3014 0.094 Uiso 1 1 calc R
H14P H 0.2788 0.7799 0.3327 0.094 Uiso 1 1 calc R
C147 C 0.202(3) 0.782(2) 0.394(2) 0.08(2) Uiso 1 1 d U
H14Q H 0.1865 0.7896 0.4251 0.113 Uiso 1 1 calc R
H14R H 0.2230 0.7553 0.3980 0.113 Uiso 1 1 calc R
H14S H 0.1775 0.7759 0.3691 0.113 Uiso 1 1 calc R
C148 C 0.2810(18) 0.829(2) 0.4117(19) 0.048(17) Uiso 1 1 d U
H14T H 0.2700 0.8376 0.4446 0.072 Uiso 1 1 calc R
H14U H 0.3040 0.8527 0.4000 0.072 Uiso 1 1 calc R
H14V H 0.2969 0.7994 0.4126 0.072 Uiso 1 1 calc R
C153 C 0.165(3) 0.667(3) 0.251(3) 0.07(3) Uiso 1 1 d U
C154 C 0.217(3) 0.675(3) 0.285(3) 0.14(4) Uiso 1 1 d U
H15Q H 0.2343 0.6455 0.2865 0.216 Uiso 1 1 calc R
H15R H 0.2078 0.6846 0.3179 0.216 Uiso 1 1 calc R
H15S H 0.2370 0.6981 0.2693 0.216 Uiso 1 1 calc R
C155 C 0.203(3) 0.675(3) 0.202(3) 0.09(3) Uiso 1 1 d U
H15T H 0.2134 0.6453 0.1892 0.142 Uiso 1 1 calc R
H15U H 0.2313 0.6928 0.2125 0.142 Uiso 1 1 calc R
H15V H 0.1861 0.6922 0.1759 0.142 Uiso 1 1 calc R
C156 C 0.127(3) 0.637(3) 0.259(3) 0.13(3) Uiso 1 1 d U
H15W H 0.1377 0.6053 0.2510 0.192 Uiso 1 1 calc R
H15X H 0.0991 0.6448 0.2390 0.192 Uiso 1 1 calc R
H15Y H 0.1180 0.6378 0.2939 0.192 Uiso 1 1 calc R

loop_
_atom_site_aniso_label
_atom_site_aniso_U_11
_atom_site_aniso_U_22
_atom_site_aniso_U_33
_atom_site_aniso_U_23
_atom_site_aniso_U_13
_atom_site_aniso_U_12
Au1 0.077 0.068 0.061 0.000 0.001 0.000
Au2 0.064 0.074 0.053 0.000 -0.012 0.011
Au3 0.050 0.074 0.044 0.000 -0.009 0.005
Au4 0.054 0.080 0.051 -0.004 -0.004 0.013
Au5 0.058 0.075 0.041 0.000 -0.003 0.000
Au6 0.065 0.083 0.042 -0.002 -0.002 -0.011
Au7 0.049 0.074 0.051 0.000 -0.004 0.000
Au8 0.060 0.085 0.054 -0.001 -0.001 -0.003
Au9 0.061 0.077 0.048 0.000 -0.013 0.000
Au10 0.071 0.078 0.044 0.000 0.000 0.000
Au11 0.081 0.079 0.041 -0.004 0.003 0.000
Au12 0.061 0.073 0.057 0.004 0.000 0.008
Au13 0.056 0.068 0.050 -0.001 0.004 0.007
Au14 0.051 0.075 0.039 0.000 0.002 0.000
Au15 0.058 0.079 0.040 -0.005 0.008 -0.001
Au16 0.054 0.075 0.043 0.003 0.002 0.003
Au17 0.054 0.073 0.044 0.000 0.008 0.000
Au18 0.065 0.080 0.058 0.000 0.016 0.000
Au19 0.061 0.079 0.056 0.007 0.005 -0.007
Au20 0.061 0.094 0.034 0.004 0.003 -0.007
Au21 0.053 0.077 0.043 -0.002 0.000 0.002
Au22 0.060 0.081 0.053 -0.003 -0.004 0.001
Au23 0.063 0.072 0.049 -0.001 -0.006 0.014
Au24 0.053 0.078 0.047 -0.006 -0.001 -0.003
S1 0.056(18) 0.095(8) 0.036(8) 0.002(7) 0.006(7) 0.006(11)
S2 0.043(15) 0.073(6) 0.062(13) 0.001(8) 0.019(8) 0.007(9)
S3 0.065(8) 0.083(8) 0.025(7) -0.011(9) 0.018(8) -0.011(7)
S4 0.056(8) 0.092(8) 0.043(13) -0.005(7) -0.002(12) 0.007(11)
S5 0.046(15) 0.073(8) 0.059(10) -0.006(7) -0.003(7) 0.009(14)
S6 0.055(8) 0.103(17) 0.051(9) -0.004(13) 0.000(9) 0.017(8)
S7 0.058(7) 0.082(9) 0.055(13) 0.006(8) -0.012(8) -0.004(7)
S8 0.063(6) 0.077(10) 0.052(7) 0.000(10) 0.008(6) 0.007(5)
S9 0.063(8) 0.096(15) 0.051(9) -0.007(12) -0.005(9) -0.016(8)
S10 0.12(2) 0.077(7) 0.036(11) 0.002(7) -0.005(8) 0.010(17)
S11 0.069(9) 0.078(9) 0.038(12) 0.006(7) -0.014(11) 0.033(11)
S12 0.051(6) 0.079(9) 0.055(8) 0.000(10) -0.009(6) 0.009(5)
S13 0.037(8) 0.079(8) 0.059(8) 0.006(8) 0.009(8) 0.001(6)
S14 0.056(9) 0.084(8) 0.045(13) -0.008(8) 0.001(8) -0.005(8)
S15 0.056(18) 0.082(7) 0.059(13) -0.005(8) -0.002(9) -0.003(10)
S16 0.07(2) 0.078(9) 0.048(10) 0.005(8) -0.009(9) 0.024(12)
C1 0.04(2) 0.068(17) 0.05(3) -0.014(15) 0.011(19) 0.01(2)
C2 0.050(9) 0.077(10) 0.062(11) -0.009(8) 0.001(10) -0.003(8)
C3 0.056(10) 0.086(14) 0.045(18) -0.008(11) 0.011(14) -0.005(12)
C4 0.044(11) 0.083(13) 0.066(16) 0.001(10) 0.011(12) -0.008(10)
C5 0.05(4) 0.08(2) 0.06(3) 0.00(2) 0.02(2) 0.01(3)
C6 0.062(9) 0.080(9) 0.043(13) -0.004(9) 0.023(11) 0.003(9)
C7 0.058(9) 0.077(8) 0.057(12) -0.001(7) 0.005(9) 0.003(7)
C8 0.050(9) 0.077(10) 0.062(11) -0.009(8) 0.001(10) -0.003(8)
C9 0.056(10) 0.086(14) 0.045(18) -0.008(11) 0.011(14) -0.005(12)
C10 0.044(11) 0.083(13) 0.066(16) 0.001(10) 0.011(12) -0.008(10)
C11 0.063(12) 0.087(15) 0.067(17) -0.011(15) -0.006(13) 0.007(11)
C12 0.062(9) 0.080(9) 0.043(13) -0.004(9) 0.023(11) 0.003(9)
C13 0.048(15) 0.11(2) 0.04(2) 0.008(16) -0.01(2) -0.012(19)
C14 0.04(2) 0.12(3) 0.031(19) 0.003(17) 0.00(2) -0.02(2)
C15 0.03(2) 0.10(3) 0.05(2) 0.008(18) -0.011(19) 0.00(2)
C16 0.03(2) 0.10(3) 0.04(2) -0.004(18) 0.01(2) 0.00(2)
C17 0.04(3) 0.11(3) 0.04(2) 0.00(2) 0.01(2) -0.01(2)
C18 0.05(2) 0.10(3) 0.036(19) 0.002(18) -0.011(19) 0.001(19)
C19 0.04(2) 0.06(2) 0.062(15) 0.002(17) 0.019(15) 0.016(18)
C20 0.05(3) 0.06(3) 0.07(3) 0.00(2) 0.03(2) 0.00(2)
C21 0.06(3) 0.07(3) 0.07(3) -0.01(2) 0.03(2) -0.01(3)
C22 0.05(3) 0.06(3) 0.04(2) 0.00(2) 0.005(19) 0.00(2)
C23 0.05(3) 0.07(2) 0.04(2) 0.004(19) 0.003(19) 0.006(19)
C24 0.05(3) 0.07(2) 0.06(2) -0.01(2) 0.015(19) 0.00(2)
C31 0.051(8) 0.097(17) 0.041(12) -0.006(13) 0.007(12) -0.006(10)
C32 0.06(2) 0.12(3) 0.04(2) -0.022(18) -0.01(2) 0.01(2)
C33 0.07(2) 0.11(3) 0.03(3) -0.02(2) -0.01(2) 0.01(2)
C34 0.06(2) 0.10(3) 0.03(3) 0.00(2) -0.02(2) 0.01(2)
C35 0.053(11) 0.10(3) 0.06(3) -0.01(2) -0.02(2) 0.02(2)
C36 0.057(12) 0.09(3) 0.05(2) -0.010(19) -0.007(19) 0.009(19)
C37 0.058(9) 0.077(8) 0.057(12) -0.001(7) 0.005(9) 0.003(7)
C38 0.050(9) 0.077(10) 0.062(11) -0.009(8) 0.001(10) -0.003(8)
C39 0.09(3) 0.083(15) 0.08(2) -0.019(14) -0.02(3) 0.00(3)
C40 0.11(3) 0.073(17) 0.11(3) -0.013(18) 0.00(3) -0.03(3)
C41 0.12(3) 0.080(13) 0.10(2) 0.01(2) 0.01(3) -0.01(3)
C42 0.08(3) 0.079(14) 0.078(17) 0.010(15) 0.02(3) -0.01(3)
C43 0.04(2) 0.08(2) 0.048(11) -0.01(2) 0.007(15) 0.02(2)
C44 0.04(2) 0.08(2) 0.06(3) 0.00(2) 0.003(16) 0.02(2)
C45 0.04(2) 0.077(17) 0.06(3) 0.013(19) 0.004(17) 0.01(2)
C46 0.04(2) 0.09(2) 0.05(2) 0.00(2) 0.009(18) 0.016(19)
C47 0.063(12) 0.087(15) 0.067(17) -0.011(15) -0.006(13) 0.007(11)
C48 0.04(2) 0.08(2) 0.06(2) -0.01(2) 0.005(17) 0.02(2)
C49 0.046(15) 0.065(19) 0.051(14) -0.021(13) -0.028(18) -0.005(16)
C50 0.050(9) 0.077(10) 0.062(11) -0.009(8) 0.001(10) -0.003(8)
C51 0.05(2) 0.07(2) 0.064(17) -0.002(18) 0.01(2) -0.003(17)
C52 0.044(11) 0.083(13) 0.066(16) 0.001(10) 0.011(12) -0.008(10)
C53 0.04(2) 0.08(2) 0.061(17) -0.010(17) -0.017(19) 0.001(17)
C54 0.06(3) 0.07(3) 0.055(13) -0.012(16) -0.03(2) 0.004(18)
C55 0.051(8) 0.097(17) 0.041(12) -0.006(13) 0.007(12) -0.006(10)
C56 0.07(3) 0.11(3) 0.03(2) 0.00(2) 0.012(18) -0.02(2)
C57 0.07(3) 0.12(3) 0.04(2) 0.02(2) 0.004(18) -0.03(3)
C58 0.07(3) 0.12(3) 0.04(2) 0.02(2) 0.01(2) -0.03(3)
C59 0.07(3) 0.11(3) 0.04(2) 0.01(2) 0.00(2) -0.03(2)
C60 0.08(3) 0.10(2) 0.06(2) 0.006(19) -0.01(2) -0.02(2)
C67 0.09(3) 0.096(17) 0.03(3) -0.010(14) -0.03(3) -0.03(2)
C68 0.13(4) 0.10(2) 0.04(3) 0.00(2) -0.04(3) -0.04(3)
C69 0.12(4) 0.10(3) 0.07(3) 0.01(2) -0.04(3) -0.05(3)
C70 0.11(4) 0.11(3) 0.08(3) -0.02(2) -0.02(3) -0.05(3)
C71 0.09(3) 0.12(2) 0.06(3) -0.04(3) -0.01(3) -0.04(3)
C72 0.09(3) 0.12(2) 0.05(3) -0.03(2) -0.03(3) -0.03(3)
C73 0.06(2) 0.06(2) 0.038(11) 0.01(2) 0.004(17) 0.010(19)
C74 0.05(2) 0.06(2) 0.04(2) -0.01(2) -0.003(16) 0.010(18)
C75 0.06(2) 0.05(2) 0.04(3) 0.019(18) -0.005(16) 0.013(18)
C76 0.04(2) 0.05(2) 0.03(2) 0.020(18) 0.004(17) 0.001(18)
C77 0.08(3) 0.06(2) 0.03(2) 0.00(2) 0.027(16) -0.02(2)
C78 0.08(3) 0.05(2) 0.03(2) 0.01(2) 0.030(18) -0.02(2)
C85 0.035(18) 0.082(18) 0.06(3) -0.004(17) 0.007(18) 0.000(19)
C86 0.02(2) 0.10(2) 0.06(2) -0.003(19) 0.001(16) 0.000(17)
C87 0.03(2) 0.11(3) 0.06(3) -0.01(2) 0.001(18) 0.01(2)
C88 0.03(2) 0.10(3) 0.06(3) -0.01(2) -0.006(19) 0.02(2)
C89 0.05(3) 0.08(2) 0.06(3) -0.01(2) 0.00(2) 0.02(2)
C90 0.02(2) 0.079(19) 0.06(3) -0.002(19) 0.005(18) 0.007(19)
C61 0.075(11) 0.09(2) 0.06(2) -0.029(17) 0.014(11) 0.017(11)
C62 0.10(2) 0.09(3) 0.06(3) -0.030(19) 0.01(2) 0.028(18)
C63 0.11(2) 0.11(3) 0.08(3) -0.05(2) -0.01(3) 0.04(2)
C64 0.11(2) 0.13(3) 0.09(3) -0.05(2) -0.01(2) 0.04(2)
C65 0.091(15) 0.11(3) 0.07(3) -0.04(2) -0.01(2) 0.03(2)
C66 0.062(9) 0.080(9) 0.043(13) -0.004(9) 0.023(11) 0.003(9)
C91 0.053(10) 0.11(3) 0.08(3) 0.00(2) -0.009(16) -0.011(14)
C92 0.058(11) 0.12(3) 0.09(3) -0.01(2) 0.00(2) 0.02(2)
C93 0.062(12) 0.14(4) 0.11(3) 0.01(3) -0.01(2) 0.01(3)
C94 0.07(2) 0.14(4) 0.09(4) -0.01(3) -0.01(2) -0.01(3)
C95 0.06(2) 0.13(4) 0.10(3) 0.01(3) 0.00(2) -0.01(3)
C96 0.07(2) 0.12(4) 0.10(3) 0.01(2) 0.02(2) 0.00(3)
C25 0.06(3) 0.11(2) 0.07(3) 0.030(17) 0.02(3) 0.04(2)
C26 0.06(3) 0.10(2) 0.06(3) 0.04(2) 0.00(2) 0.05(2)
C27 0.10(3) 0.08(3) 0.07(3) 0.03(2) 0.01(3) 0.03(3)
C28 0.12(4) 0.10(3) 0.11(4) 0.04(3) 0.04(3) 0.02(3)
C29 0.14(4) 0.11(3) 0.11(4) 0.04(3) 0.05(3) 0.03(3)
C30 0.13(4) 0.12(3) 0.09(4) 0.04(3) 0.05(3) 0.04(3)
C79 0.16(4) 0.062(11) 0.09(3) -0.008(11) 0.03(3) 0.005(19)
C80 0.16(4) 0.04(2) 0.08(3) -0.002(15) 0.05(3) -0.03(2)
C81 0.15(4) 0.04(2) 0.10(3) 0.003(16) 0.04(3) -0.03(3)
C82 0.15(4) 0.05(2) 0.12(3) 0.02(2) 0.04(3) -0.03(3)
C83 0.17(4) 0.068(16) 0.11(3) 0.03(2) 0.03(3) -0.03(3)
C84 0.16(4) 0.079(16) 0.11(3) 0.012(18) 0.02(3) -0.01(3)

loop_
_atom_type_symbol
_atom_type_description
_atom_type_scat_dispersion_real
_atom_type_scat_dispersion_imag
_atom_type_scat_source
C C 0.0181 0.0091 'International Tables Vol C Tables 4.2.6.8 and 6.1.1.4'
H H 0.0000 0.0000 'International Tables Vol C Tables 4.2.6.8 and 6.1.1.4'
S S 0.3331 0.5567 'International Tables Vol C Tables 4.2.6.8 and 6.1.1.4'
Au Au -4.4197 7.2980 'International Tables Vol C Tables 4.2.6.8 and 6.1.1.4'

loop_
_geom_angle_atom_site_label_1
_geom_angle_atom_site_label_2
_geom_angle_atom_site_label_3
_geom_angle
_geom_angle_site_symmetry_1
_geom_angle_site_symmetry_3
S10 Au1 S10 162.1(18) . 3
S10 Au1 Au6 105.2(10) . .
S10 Au1 Au6 88.5(9) 3 .
S10 Au1 Au6 88.5(9) . 3
S10 Au1 Au6 105.2(10) 3 3
Au6 Au1 Au6 81.6(4) . 3
S11 Au2 S10 170.1(13) . .
S11 Au2 Au6 96.2(10) . 3
S10 Au2 Au6 93.6(9) . 3
S11 Au2 Au3 90.9(9) . .
S10 Au2 Au3 93.4(10) . .
Au6 Au2 Au3 56.5(3) 3 .
S12 Au3 Au24 153.9(8) . 3
S12 Au3 Au5 134.0(9) . .
Au24 Au3 Au5 60.7(2) 3 .
S12 Au3 Au6 143.0(9) . 3
Au24 Au3 Au6 60.7(3) 3 3
Au5 Au3 Au6 59.3(3) . 3
S12 Au3 Au2 87.1(9) . .
Au24 Au3 Au2 105.7(3) 3 .
Au5 Au3 Au2 115.8(3) . .
Au6 Au3 Au2 60.6(3) 3 .
S12 Au3 Au23 98.9(8) . .
Au24 Au3 Au23 63.9(3) 3 .
Au5 Au3 Au23 124.4(3) . .
Au6 Au3 Au23 90.4(3) 3 .
Au2 Au3 Au23 75.4(3) . .
S12 Au3 Au22 49.9(8) . .
Au24 Au3 Au22 148.9(3) 3 .
Au5 Au3 Au22 88.5(3) . .
Au6 Au3 Au22 108.8(3) 3 .
Au2 Au3 Au22 90.7(3) . .
Au23 Au3 Au22 147.1(3) . .
S12 Au3 Au4 94.9(8) . .
Au24 Au3 Au4 61.0(3) 3 .
Au5 Au3 Au4 88.9(3) . .
Au6 Au3 Au4 121.6(3) 3 .
Au2 Au3 Au4 142.8(3) . .
Au23 Au3 Au4 67.6(2) . .
Au22 Au3 Au4 118.7(3) . .
S13 Au4 S16 176.8(13) . .
S13 Au4 Au24 95.7(8) . 3
S16 Au4 Au24 84.1(7) . 3
S13 Au4 Au3 84.1(9) . .
S16 Au4 Au3 98.3(8) . .
Au24 Au4 Au3 51.9(2) 3 .
Au6 Au5 Au6 96.7(5) . 3
Au6 Au5 Au3 61.1(3) . 3
Au6 Au5 Au3 98.5(3) 3 3
Au6 Au5 Au3 98.5(3) . .
Au6 Au5 Au3 61.1(3) 3 .
Au3 Au5 Au3 150.7(6) 3 .
Au6 Au5 Au24 153.2(4) . 3
Au6 Au5 Au24 60.7(2) 3 3
Au3 Au5 Au24 131.9(2) 3 3
Au3 Au5 Au24 59.0(2) . 3
Au6 Au5 Au24 60.7(2) . .
Au6 Au5 Au24 153.2(4) 3 .
Au3 Au5 Au24 59.0(2) 3 .
Au3 Au5 Au24 131.9(2) . .
Au24 Au5 Au24 144.6(6) 3 .
Au6 Au5 Au7 131.6(3) . .
Au6 Au5 Au7 131.6(3) 3 .
Au3 Au5 Au7 104.6(3) 3 .
Au3 Au5 Au7 104.6(3) . .
Au24 Au5 Au7 72.3(3) 3 .
Au24 Au5 Au7 72.3(3) . .
S9 Au6 Au5 127.5(10) . .
S9 Au6 Au24 115.4(11) . .
Au5 Au6 Au24 60.0(3) . .
S9 Au6 Au3 168.5(10) . 3
Au5 Au6 Au3 59.6(2) . 3
Au24 Au6 Au3 58.3(3) . 3
S9 Au6 Au2 113.1(11) . 3
Au5 Au6 Au2 118.2(3) . 3
Au24 Au6 Au2 105.8(3) . 3
Au3 Au6 Au2 63.0(3) 3 3
S9 Au6 Au1 93.4(11) . .
Au5 Au6 Au1 90.8(3) . .
Au24 Au6 Au1 147.3(3) . .
Au3 Au6 Au1 95.6(3) 3 .
Au2 Au6 Au1 73.8(3) 3 .
S9 Au6 Au22 44.4(9) . .
Au5 Au6 Au22 85.2(2) . .
Au24 Au6 Au22 108.6(3) . .
Au3 Au6 Au22 144.6(3) 3 .
Au2 Au6 Au22 145.0(4) 3 .
Au1 Au6 Au22 80.6(2) . .
S13 Au7 S13 165.9(19) 3 .
S13 Au7 Au5 83.0(9) 3 .
S13 Au7 Au5 83.0(9) . .
S13 Au7 Au9 97.0(9) 3 .
S13 Au7 Au9 97.0(9) . .
Au5 Au7 Au9 180.000(2) . .
S13 Au7 Au24 82.9(8) 3 3
S13 Au7 Au24 88.5(8) . 3
Au5 Au7 Au24 52.2(2) . 3
Au9 Au7 Au24 127.8(2) . 3
S13 Au7 Au24 88.5(8) 3 .
S13 Au7 Au24 82.9(8) . .
Au5 Au7 Au24 52.2(2) . .
Au9 Au7 Au24 127.8(2) . .
Au24 Au7 Au24 104.4(4) 3 .
S15 Au8 S14 173.6(12) . .
S15 Au8 Au24 139.4(8) . .
S14 Au8 Au24 46.7(8) . .
S15 Au9 S15 173.9(14) . 3
S15 Au9 Au7 93.1(7) . .
S15 Au9 Au7 93.1(7) 3 .
S5 Au10 S5 164.1(18) 3_655 .
S5 Au10 Au13 105.7(9) 3_655 3_655
S5 Au10 Au13 86.4(8) . 3_655
S5 Au10 Au13 86.4(8) 3_655 .
S5 Au10 Au13 105.7(9) . .
Au13 Au10 Au13 82.4(4) 3_655 .
S5 Au11 S4 172.2(13) . .
S5 Au11 Au13 91.2(9) . 3_655
S4 Au11 Au13 96.4(9) . 3_655
S5 Au11 Au21 92.2(9) . .
S4 Au11 Au21 90.7(10) . .
Au13 Au11 Au21 56.2(2) 3_655 .
S8 Au12 S6 178.3(16) . .
S8 Au12 Au21 51.9(8) . .
S6 Au12 Au21 127.5(9) . .
S8 Au12 Au13 133.6(9) . .
S6 Au12 Au13 45.8(9) . .
Au21 Au12 Au13 81.7(3) . .
S6 Au13 Au14 129.2(10) . .
S6 Au13 Au16 115.3(11) . 3_655
Au14 Au13 Au16 59.4(3) . 3_655
S6 Au13 Au21 167.3(10) . 3_655
Au14 Au13 Au21 59.2(2) . 3_655
Au16 Au13 Au21 58.4(3) 3_655 3_655
S6 Au13 Au11 111.7(11) . 3_655
Au14 Au13 Au11 118.2(3) . 3_655
Au16 Au13 Au11 106.1(3) 3_655 3_655
Au21 Au13 Au11 63.2(3) 3_655 3_655
S6 Au13 Au10 94.1(11) . .
Au14 Au13 Au10 90.8(3) . .
Au16 Au13 Au10 147.0(3) 3_655 .
Au21 Au13 Au10 95.4(3) 3_655 .
Au11 Au13 Au10 73.8(2) 3_655 .
S6 Au13 Au12 46.1(10) . .
Au14 Au13 Au12 85.2(2) . .
Au16 Au13 Au12 107.6(3) 3_655 .
Au21 Au13 Au12 144.2(3) 3_655 .
Au11 Au13 Au12 145.6(4) 3_655 .
Au10 Au13 Au12 81.4(2) . .
Au16 Au14 Au16 145.0(6) 3_655 .
Au16 Au14 Au21 131.3(2) 3_655 .
Au16 Au14 Au21 59.6(2) . .
Au16 Au14 Au21 59.6(2) 3_655 3_655
Au16 Au14 Au21 131.3(2) . 3_655
Au21 Au14 Au21 150.4(6) . 3_655
Au16 Au14 Au13 152.8(4) 3_655 3_655
Au16 Au14 Au13 60.8(2) . 3_655
Au21 Au14 Au13 61.4(3) . 3_655
Au21 Au14 Au13 97.9(3) 3_655 3_655
Au16 Au14 Au13 60.9(2) 3_655 .
Au16 Au14 Au13 152.8(4) . .
Au21 Au14 Au13 97.9(3) . .
Au21 Au14 Au13 61.4(3) 3_655 .
Au13 Au14 Au13 96.0(5) 3_655 .
Au16 Au14 Au17 72.5(3) 3_655 .
Au16 Au14 Au17 72.5(3) . .
Au21 Au14 Au17 104.8(3) . .
Au21 Au14 Au17 104.8(3) 3_655 .
Au13 Au14 Au17 132.0(2) 3_655 .
Au13 Au14 Au17 132.0(2) . .
S3 Au15 S1 176.2(12) . .
S3 Au15 Au16 95.6(8) . .
S1 Au15 Au16 81.4(8) . .
S3 Au15 Au21 85.6(10) . .
S1 Au15 Au21 94.4(8) . .
Au16 Au15 Au21 51.3(2) . .
S7 Au16 Au21 145.9(10) . .
S7 Au16 Au14 153.6(11) . .
Au21 Au16 Au14 60.2(2) . .
S7 Au16 Au13 127.7(10) . 3_655
Au21 Au16 Au13 61.2(3) . 3_655
Au14 Au16 Au13 59.7(3) . 3_655
S7 Au16 Au15 97.4(10) . .
Au21 Au16 Au15 67.2(3) . .
Au14 Au16 Au15 92.2(3) . .
Au13 Au16 Au15 128.3(3) 3_655 .
S7 Au16 Au20 82.4(10) . .
Au21 Au16 Au20 63.9(3) . .
Au14 Au16 Au20 124.0(3) . .
Au13 Au16 Au20 90.3(3) 3_655 .
Au15 Au16 Au20 69.7(2) . .
S7 Au16 Au17 106.9(10) . .
Au21 Au16 Au17 94.2(3) . .
Au14 Au16 Au17 55.5(3) . .
Au13 Au16 Au17 114.3(3) 3_655 .
Au15 Au16 Au17 65.2(2) . .
Au20 Au16 Au17 134.7(3) . .
S7 Au16 Au19 44.8(10) . .
Au21 Au16 Au19 136.5(3) . .
Au14 Au16 Au19 118.5(4) . .
Au13 Au16 Au19 160.9(3) 3_655 .
Au15 Au16 Au19 69.5(2) . .
Au20 Au16 Au19 104.2(3) . .
Au17 Au16 Au19 63.7(3) . .
S3 Au17 S3 170.8(19) 3_655 .
S3 Au17 Au14 85.4(9) 3_655 .
S3 Au17 Au14 85.4(9) . .
S3 Au17 Au18 94.6(9) 3_655 .
S3 Au17 Au18 94.6(9) . .
Au14 Au17 Au18 180.000(1) . .
S3 Au17 Au16 87.2(8) 3_655 3_655
S3 Au17 Au16 87.2(8) . 3_655
Au14 Au17 Au16 52.0(2) . 3_655
Au18 Au17 Au16 128.0(2) . 3_655
S3 Au17 Au16 87.2(8) 3_655 .
S3 Au17 Au16 87.2(8) . .
Au14 Au17 Au16 52.0(2) . .
Au18 Au17 Au16 128.0(2) . .
Au16 Au17 Au16 104.0(4) 3_655 .
S2 Au18 S2 160.6(13) . 3_655
S2 Au18 Au17 99.7(7) . .
S2 Au18 Au17 99.7(7) 3_655 .
S7 Au19 S2 171.5(11) . .
S7 Au19 Au16 44.5(8) . .
S2 Au19 Au16 143.8(8) . .
S1 Au20 S4 172.8(12) . .
S1 Au20 Au21 96.6(7) . .
S4 Au20 Au21 87.5(9) . .
S1 Au20 Au16 79.7(8) . .
S4 Au20 Au16 107.4(9) . .
Au21 Au20 Au16 51.8(2) . .
S8 Au21 Au16 157.9(8) . .
S8 Au21 Au14 133.9(8) . .
Au16 Au21 Au14 60.2(2) . .
S8 Au21 Au13 139.0(9) . 3_655
Au16 Au21 Au13 60.4(3) . 3_655
Au14 Au21 Au13 59.5(3) . 3_655
S8 Au21 Au11 83.9(9) . .
Au16 Au21 Au11 105.7(3) . .
Au14 Au21 Au11 116.0(4) . .
Au13 Au21 Au11 60.6(3) 3_655 .
S8 Au21 Au12 47.5(8) . .
Au16 Au21 Au12 148.9(3) . .
Au14 Au21 Au12 89.0(3) . .
Au13 Au21 Au12 109.3(3) 3_655 .
Au11 Au21 Au12 90.9(3) . .
S8 Au21 Au20 100.3(8) . .
Au16 Au21 Au20 64.3(3) . .
Au14 Au21 Au20 124.3(3) . .
Au13 Au21 Au20 90.1(3) 3_655 .
Au11 Au21 Au20 74.9(3) . .
Au12 Au21 Au20 146.7(3) . .
S8 Au21 Au15 98.8(8) . .
Au16 Au21 Au15 61.4(2) . .
Au14 Au21 Au15 88.9(3) . .
Au13 Au21 Au15 121.8(3) 3_655 .
Au11 Au21 Au15 142.6(3) . .
Au12 Au21 Au15 118.3(3) . .
Au20 Au21 Au15 67.9(2) . .
S9 Au22 S12 176.6(15) . .
S9 Au22 Au3 129.9(10) . .
S12 Au22 Au3 49.3(8) . .
S9 Au22 Au6 47.8(9) . .
S12 Au22 Au6 131.1(8) . .
Au3 Au22 Au6 82.1(3) . .
S11 Au23 S16 168.2(11) . .
S11 Au23 Au3 88.8(9) . .
S16 Au23 Au3 101.4(7) . .
S11 Au23 Au24 108.1(9) . 3
S16 Au23 Au24 83.0(8) . 3
Au3 Au23 Au24 52.5(2) . 3
S14 Au24 Au3 147.5(10) . 3
S14 Au24 Au5 151.9(10) . .
Au3 Au24 Au5 60.3(2) 3 .
S14 Au24 Au6 128.8(10) . .
Au3 Au24 Au6 61.0(3) 3 .
Au5 Au24 Au6 59.3(3) . .
S14 Au24 Au4 97.6(9) . 3
Au3 Au24 Au4 67.0(3) 3 3
Au5 Au24 Au4 92.0(3) . 3
Au6 Au24 Au4 127.9(3) . 3
S14 Au24 Au23 84.3(9) . 3
Au3 Au24 Au23 63.7(3) 3 3
Au5 Au24 Au23 123.8(3) . 3
Au6 Au24 Au23 90.4(3) . 3
Au4 Au24 Au23 69.6(2) 3 3
S14 Au24 Au8 43.5(10) . .
Au3 Au24 Au8 136.8(3) 3 .
Au5 Au24 Au8 118.3(4) . .
Au6 Au24 Au8 160.6(3) . .
Au4 Au24 Au8 70.0(3) 3 .
Au23 Au24 Au8 104.7(3) 3 .
S14 Au24 Au7 105.2(10) . .
Au3 Au24 Au7 94.4(3) 3 .
Au5 Au24 Au7 55.5(3) . .
Au6 Au24 Au7 113.8(3) . .
Au4 Au24 Au7 65.4(2) 3 .
Au23 Au24 Au7 134.8(3) 3 .
Au8 Au24 Au7 63.5(3) . .
C73 S1 Au15 107.4(14) . .
C73 S1 Au20 106.3(15) . .
Au15 S1 Au20 100.7(10) . .
C19 S2 Au18 105.2(15) . .
C19 S2 Au19 109.0(15) . .
Au18 S2 Au19 103.3(10) . .
C1 S3 Au15 110.8(15) . .
C1 S3 Au17 108.1(16) . .
Au15 S3 Au17 96.3(12) . .
C7 S4 Au11 103.7(17) . .
C7 S4 Au20 112.2(18) . .
Au11 S4 Au20 106.8(14) . .
C79 S5 Au11 105.1(15) . .
C79 S5 Au10 95.4(15) . .
Au11 S5 Au10 104.7(12) . .
C25 S6 Au13 113(2) . .
C25 S6 Au12 107.5(19) . .
Au13 S6 Au12 88.2(13) . .
C91 S7 Au16 102.4(17) . .
C91 S7 Au19 111(2) . .
Au16 S7 Au19 90.7(13) . .
C13 S8 Au12 105.5(16) . .
C13 S8 Au21 104.8(14) . .
Au12 S8 Au21 80.7(11) . .
C67 S9 Au22 107(2) . .
C67 S9 Au6 109(2) . .
Au22 S9 Au6 87.8(13) . .
C37 S10 Au1 104.0(18) . .
C37 S10 Au2 107.0(18) . .
Au1 S10 Au2 100.0(14) . .
C61 S11 Au23 110(2) . .
C61 S11 Au2 113.2(16) . .
Au23 S11 Au2 104.8(14) . .
C49 S12 Au3 106.8(16) . .
C49 S12 Au22 111.8(17) . .
Au3 S12 Au22 80.8(10) . .
C85 S13 Au7 108.2(17) . .
C85 S13 Au4 106.8(15) . .
Au7 S13 Au4 91.7(10) . .
C31 S14 Au8 109.1(18) . .
C31 S14 Au24 107.2(16) . .
Au8 S14 Au24 89.8(12) . .
C55 S15 Au8 113.6(17) . .
C55 S15 Au9 101.5(15) . .
Au8 S15 Au9 114.5(11) . .
C43 S16 Au23 107.7(17) . .
C43 S16 Au4 109.8(15) . .
Au23 S16 Au4 92.4(9) . .
C2 C1 C6 120.0 . .
C2 C1 S3 117.7(9) . .
C6 C1 S3 122.0(10) . .
C1 C2 C3 120.0 . .
C1 C2 H2A 120.0 . .
C3 C2 H2A 120.0 . .
C4 C3 C2 120.0 . .
C4 C3 H3A 120.0 . .
C2 C3 H3A 120.0 . .
C105 C4 C5 121(3) . .
C105 C4 C3 119(3) . .
C5 C4 C3 120.0 . .
C6 C5 C4 120.0 . .
C6 C5 H5A 120.0 . .
C4 C5 H5A 120.0 . .
C5 C6 C1 120.0 . .
C5 C6 H6A 120.0 . .
C1 C6 H6A 120.0 . .
C8 C7 C12 120.0 . .
C8 C7 S4 120.5(13) . .
C12 C7 S4 119.5(13) . .
C7 C8 C9 120.0 . .
C7 C8 H8A 120.0 . .
C9 C8 H8A 120.0 . .
C10 C9 C8 120.0 . .
C10 C9 H9A 120.0 . .
C8 C9 H9A 120.0 . .
C9 C10 C11 120.0 . .
C9 C10 C133 131.8(18) . .
C11 C10 C133 107.2(18) . .
C12 C11 C10 120.0 . .
C12 C11 H11A 120.0 . .
C10 C11 H11A 120.0 . .
C11 C12 C7 120.0 . .
C11 C12 H12A 120.0 . .
C7 C12 H12A 120.0 . .
C14 C13 C18 120.0 . .
C14 C13 S8 113.0(10) . .
C18 C13 S8 126.6(10) . .
C15 C14 C13 120.0 . .
C15 C14 H14A 120.0 . .
C13 C14 H14A 120.0 . .
C14 C15 C16 120.0 . .
C14 C15 H15A 120.0 . .
C16 C15 H15A 120.0 . .
C17 C16 C15 120.0 . .
C17 C16 C97 121.3(18) . .
C15 C16 C97 118.6(18) . .
C16 C17 C18 120.0 . .
C16 C17 H17A 120.0 . .
C18 C17 H17A 120.0 . .
C17 C18 C13 120.0 . .
C17 C18 H18A 120.0 . .
C13 C18 H18A 120.0 . .
C20 C19 C24 120.0 . .
C20 C19 S2 123.2(10) . .
C24 C19 S2 116.8(10) . .
C19 C20 C21 120.0 . .
C19 C20 H20A 120.0 . .
C21 C20 H20A 120.0 . .
C22 C21 C20 120.0 . .
C22 C21 H21A 120.0 . .
C20 C21 H21A 120.0 . .
C23 C22 C21 120.0 . .
C23 C22 C101 107(2) . .
C21 C22 C101 133(2) . .
C22 C23 C24 120.0 . .
C22 C23 H23A 120.0 . .
C24 C23 H23A 120.0 . .
C23 C24 C19 120.0 . .
C23 C24 H24A 120.0 . .
C19 C24 H24A 120.0 . .
C32 C31 C36 120.0 . .
C32 C31 S14 116.9(11) . .
C36 C31 S14 122.3(11) . .
C33 C32 C31 120.0 . .
C33 C32 H32A 120.0 . .
C31 C32 H32A 120.0 . .
C32 C33 C34 120.0 . .
C32 C33 H33A 120.0 . .
C34 C33 H33A 120.0 . .
C33 C34 C35 120.0 . .
C33 C34 C117 119(3) . .
C35 C34 C117 121(3) . .
C36 C35 C34 120.0 . .
C36 C35 H35A 120.0 . .
C34 C35 H35A 120.0 . .
C35 C36 C31 120.0 . .
C35 C36 H36A 120.0 . .
C31 C36 H36A 120.0 . .
C38 C37 C42 120.0 . .
C38 C37 S10 118.4(12) . .
C42 C37 S10 121.5(12) . .
C39 C38 C37 120.0 . .
C39 C38 H38A 120.0 . .
C37 C38 H38A 120.0 . .
C38 C39 C40 120.0 . .
C38 C39 H39A 120.0 . .
C40 C39 H39A 120.0 . .
C41 C40 C39 120.0 . .
C41 C40 C109 115(2) . .
C39 C40 C109 125(2) . .
C42 C41 C40 120.0 . .
C42 C41 H41A 120.0 . .
C40 C41 H41A 120.0 . .
C41 C42 C37 120.0 . .
C41 C42 H42A 120.0 . .
C37 C42 H42A 120.0 . .
C44 C43 C48 120.0 . .
C44 C43 S16 114.7(11) . .
C48 C43 S16 125.0(11) . .
C45 C44 C43 120.0 . .
C45 C44 H44A 120.0 . .
C43 C44 H44A 120.0 . .
C44 C45 C46 120.0 . .
C44 C45 H45A 120.0 . .
C46 C45 H45A 120.0 . .
C47 C46 C45 120.0 . .
C47 C46 C113 122(3) . .
C45 C46 C113 118(3) . .
C48 C47 C46 120.0 . .
C48 C47 H47A 120.0 . .
C46 C47 H47A 120.0 . .
C47 C48 C43 120.0 . .
C47 C48 H48A 120.0 . .
C43 C48 H48A 120.0 . .
C50 C49 C54 120.0 . .
C50 C49 S12 118.7(11) . .
C54 C49 S12 121.0(11) . .
C49 C50 C51 120.0 . .
C49 C50 H50A 120.0 . .
C51 C50 H50A 120.0 . .
C52 C51 C50 120.0 . .
C52 C51 H51A 120.0 . .
C50 C51 H51A 120.0 . .
C145 C52 C51 116(3) . .
C145 C52 C53 124(3) . .
C51 C52 C53 120.0 . .
C52 C53 C54 120.0 . .
C52 C53 H53A 120.0 . .
C54 C53 H53A 120.0 . .
C53 C54 C49 120.0 . .
C53 C54 H54A 120.0 . .
C49 C54 H54A 120.0 . .
C56 C55 C60 120.0 . .
C56 C55 S15 122.3(10) . .
C60 C55 S15 117.6(10) . .
C55 C56 C57 120.0 . .
C55 C56 H56A 120.0 . .
C57 C56 H56A 120.0 . .
C58 C57 C56 120.0 . .
C58 C57 H57A 120.0 . .
C56 C57 H57A 120.0 . .
C57 C58 C59 120.0 . .
C57 C58 C124 107(3) . .
C59 C58 C124 133(3) . .
C60 C59 C58 120.0 . .
C60 C59 H59A 120.0 . .
C58 C59 H59A 120.0 . .
C59 C60 C55 120.0 . .
C59 C60 H60A 120.0 . .
C55 C60 H60A 120.0 . .
C68 C67 C72 120.0 . .
C68 C67 S9 120.0(13) . .
C72 C67 S9 118.6(13) . .
C69 C68 C67 120.0 . .
C69 C68 H68A 120.0 . .
C67 C68 H68A 120.0 . .
C70 C69 C68 120.0 . .
C70 C69 H69A 120.0 . .
C68 C69 H69A 120.0 . .
C71 C70 C69 120.0 . .
C71 C70 C129 121.2(18) . .
C69 C70 C129 118.8(18) . .
C70 C71 C72 120.0 . .
C70 C71 H71A 120.0 . .
C72 C71 H71A 120.0 . .
C71 C72 C67 120.0 . .
C71 C72 H72A 120.0 . .
C67 C72 H72A 120.0 . .
C74 C73 C78 120.0 . .
C74 C73 S1 118.4(10) . .
C78 C73 S1 121.6(11) . .
C75 C74 C73 120.0 . .
C75 C74 H74A 120.0 . .
C73 C74 H74A 120.0 . .
C74 C75 C76 120.0 . .
C74 C75 H75A 120.0 . .
C76 C75 H75A 120.0 . .
C77 C76 C75 120.0 . .
C77 C76 C141 119(2) . .
C75 C76 C141 121(2) . .
C76 C77 C78 120.0 . .
C76 C77 H77A 120.0 . .
C78 C77 H77A 120.0 . .
C77 C78 C73 120.0 . .
C77 C78 H78A 120.0 . .
C73 C78 H78A 120.0 . .
C86 C85 C90 120.0 . .
C86 C85 S13 118.8(10) . .
C90 C85 S13 121.1(10) . .
C85 C86 C87 120.0 . .
C85 C86 H86A 120.0 . .
C87 C86 H86A 120.0 . .
C86 C87 C88 120.0 . .
C86 C87 H87A 120.0 . .
C88 C87 H87A 120.0 . .
C89 C88 C87 120.0 . .
C89 C88 C153 112(2) . .
C87 C88 C153 126(2) . .
C88 C89 C90 120.0 . .
C88 C89 H89A 120.0 . .
C90 C89 H89A 120.0 . .
C89 C90 C85 120.0 . .
C89 C90 H90A 120.0 . .
C85 C90 H90A 120.0 . .
C66 C61 C62 120.0 . .
C66 C61 S11 123.5(14) . .
C62 C61 S11 114.2(14) . .
C63 C62 C61 120.0 . .
C63 C62 H62A 120.0 . .
C61 C62 H62A 120.0 . .
C64 C63 C62 120.0 . .
C64 C63 H63A 120.0 . .
C62 C63 H63A 120.0 . .
C65 C64 C63 120.0 . .
C65 C64 C137 112.8 . .
C63 C64 C137 127.2 . .
C64 C65 C66 120.0 . .
C64 C65 H65A 120.0 . .
C66 C65 H65A 120.0 . .
C61 C66 C65 120.0 . .
C61 C66 H66A 120.0 . .
C65 C66 H66A 120.0 . .
C139 C137 C140 103.2 . .
C139 C137 C64 111.2 . .
C140 C137 C64 110.8 . .
C139 C137 C138 107.3 . .
C140 C137 C138 119.3 . .
C64 C137 C138 105.0 . .
C137 C138 H13A 109.5 . .
C137 C138 H13B 109.5 . .
H13A C138 H13B 109.5 . .
C137 C138 H13C 109.5 . .
H13A C138 H13C 109.5 . .
H13B C138 H13C 109.5 . .
C137 C139 H13D 109.5 . .
C137 C139 H13E 109.5 . .
H13D C139 H13E 109.5 . .
C137 C139 H13F 109.5 . .
H13D C139 H13F 109.5 . .
H13E C139 H13F 109.5 . .
C137 C140 H14B 109.5 . .
C137 C140 H14C 109.5 . .
H14B C140 H14C 109.5 . .
C137 C140 H14D 109.5 . .
H14B C140 H14D 109.5 . .
H14C C140 H14D 109.5 . .
C92 C91 C96 120.0 . .
C92 C91 S7 107.3(12) . .
C96 C91 S7 132.7(12) . .
C91 C92 C93 120.0 . .
C91 C92 H92A 120.0 . .
C93 C92 H92A 120.0 . .
C94 C93 C92 120.0 . .
C94 C93 H93A 120.0 . .
C92 C93 H93A 120.0 . .
C95 C94 C93 120.0 . .
C95 C94 C125 112.8 . .
C93 C94 C125 127.2 . .
C94 C95 C96 120.0 . .
C94 C95 H95A 120.0 . .
C96 C95 H95A 120.0 . .
C91 C96 C95 120.0 . .
C91 C96 H96A 120.0 . .
C95 C96 H96A 120.0 . .
C127 C125 C128 103.2 . .
C127 C125 C94 111.3 . .
C128 C125 C94 110.8 . .
C127 C125 C126 107.3 . .
C128 C125 C126 119.3 . .
C94 C125 C126 105.0 . .
C125 C126 H12B 109.5 . .
C125 C126 H12C 109.5 . .
H12B C126 H12C 109.5 . .
C125 C126 H12D 109.5 . .
H12B C126 H12D 109.5 . .
H12C C126 H12D 109.5 . .
C125 C127 H12E 109.5 . .
C125 C127 H12F 109.5 . .
H12E C127 H12F 109.5 . .
C125 C127 H12G 109.5 . .
H12E C127 H12G 109.5 . .
H12F C127 H12G 109.5 . .
C125 C128 H12H 109.5 . .
C125 C128 H12I 109.5 . .
H12H C128 H12I 109.5 . .
C125 C128 H12J 109.5 . .
H12H C128 H12J 109.5 . .
H12I C128 H12J 109.5 . .
C26 C25 C30 120.0 . .
C26 C25 S6 117.2(13) . .
C30 C25 S6 121.0(13) . .
C25 C26 C27 120.0 . .
C25 C26 H26A 120.0 . .
C27 C26 H26A 120.0 . .
C26 C27 C28 120.0 . .
C26 C27 H27A 120.0 . .
C28 C27 H27A 120.0 . .
C29 C28 C27 120.0 . .
C29 C28 C157 112.8 . .
C27 C28 C157 127.2 . .
C30 C29 C28 120.0 . .
C30 C29 H29A 120.0 . .
C28 C29 H29A 120.0 . .
C29 C30 C25 120.0 . .
C29 C30 H30A 120.0 . .
C25 C30 H30A 120.0 . .
C159 C157 C160 103.2 . .
C159 C157 C28 111.3 . .
C160 C157 C28 110.8 . .
C159 C157 C158 107.3 . .
C160 C157 C158 119.3 . .
C28 C157 C158 105.0 . .
C157 C158 H15B 109.5 . .
C157 C158 H15C 109.5 . .
H15B C158 H15C 109.5 . .
C157 C158 H15D 109.5 . .
H15B C158 H15D 109.5 . .
H15C C158 H15D 109.5 . .
C157 C159 H15E 109.5 . .
C157 C159 H15F 109.5 . .
H15E C159 H15F 109.5 . .
C157 C159 H15G 109.5 . .
H15E C159 H15G 109.5 . .
H15F C159 H15G 109.5 . .
C157 C160 H16A 109.5 . .
C157 C160 H16B 109.5 . .
H16A C160 H16B 109.5 . .
C157 C160 H16C 109.5 . .
H16A C160 H16C 109.5 . .
H16B C160 H16C 109.5 . .
C80 C79 C84 120.0 . .
C80 C79 S5 119.2(11) . .
C84 C79 S5 117.6(10) . .
C81 C80 C79 120.0 . .
C81 C80 H80A 120.0 . .
C79 C80 H80A 120.0 . .
C80 C81 C82 120.0 . .
C80 C81 H81A 120.0 . .
C82 C81 H81A 120.0 . .
C81 C82 C83 120.0 . .
C81 C82 C149 127.2 . .
C83 C82 C149 112.8 . .
C84 C83 C82 120.0 . .
C84 C83 H83A 120.0 . .
C82 C83 H83A 120.0 . .
C83 C84 C79 120.0 . .
C83 C84 H84A 120.0 . .
C79 C84 H84A 120.0 . .
C151 C149 C152 103.2 . .
C151 C149 C82 111.3 . .
C152 C149 C82 110.8 . .
C151 C149 C150 107.3 . .
C152 C149 C150 119.3 . .
C82 C149 C150 105.0 . .
C149 C150 H15H 109.5 . .
C149 C150 H15I 109.5 . .
H15H C150 H15I 109.5 . .
C149 C150 H15J 109.5 . .
H15H C150 H15J 109.5 . .
H15I C150 H15J 109.5 . .
C149 C151 H15K 109.5 . .
C149 C151 H15L 109.5 . .
H15K C151 H15L 109.5 . .
C149 C151 H15M 109.5 . .
H15K C151 H15M 109.5 . .
H15L C151 H15M 109.5 . .
C149 C152 H15N 109.5 . .
C149 C152 H15O 109.5 . .
H15N C152 H15O 109.5 . .
C149 C152 H15P 109.5 . .
H15N C152 H15P 109.5 . .
H15O C152 H15P 109.5 . .
C99 C97 C100 116(7) . .
C99 C97 C98 105(5) . .
C100 C97 C98 118(5) . .
C99 C97 C16 102(4) . .
C100 C97 C16 110(4) . .
C98 C97 C16 105(5) . .
C97 C98 H98A 109.4 . .
C97 C98 H98B 109.5 . .
H98A C98 H98B 109.5 . .
C97 C98 H98C 109.5 . .
H98A C98 H98C 109.5 . .
H98B C98 H98C 109.5 . .
C97 C99 H99A 109.4 . .
C97 C99 H99B 109.5 . .
H99A C99 H99B 109.5 . .
C97 C99 H99C 109.4 . .
H99A C99 H99C 109.5 . .
H99B C99 H99C 109.5 . .
C97 C100 H10A 109.5 . .
C97 C100 H10B 109.5 . .
H10A C100 H10B 109.5 . .
C97 C100 H10C 109.5 . .
H10A C100 H10C 109.5 . .
H10B C100 H10C 109.5 . .
C103 C101 C104 115(7) . .
C103 C101 C22 110(5) . .
C104 C101 C22 113(5) . .
C103 C101 C102 100(5) . .
C104 C101 C102 117(5) . .
C22 C101 C102 100(5) . .
C101 C102 H10D 109.5 . .
C101 C102 H10E 109.4 . .
H10D C102 H10E 109.5 . .
C101 C102 H10F 109.5 . .
H10D C102 H10F 109.5 . .
H10E C102 H10F 109.5 . .
C101 C103 H10G 109.5 . .
C101 C103 H10H 109.5 . .
H10G C103 H10H 109.5 . .
C101 C103 H10I 109.5 . .
H10G C103 H10I 109.5 . .
H10H C103 H10I 109.5 . .
C101 C104 H10J 109.5 . .
C101 C104 H10K 109.5 . .
H10J C104 H10K 109.5 . .
C101 C104 H10L 109.5 . .
H10J C104 H10L 109.5 . .
H10K C104 H10L 109.5 . .
C4 C105 C106 121(5) . .
C4 C105 C108 120(5) . .
C106 C105 C108 113(6) . .
C4 C105 C107 110(5) . .
C106 C105 C107 98(5) . .
C108 C105 C107 83(5) . .
C105 C106 H10M 109.5 . .
C105 C106 H10N 109.5 . .
H10M C106 H10N 109.5 . .
C105 C106 H10O 109.5 . .
H10M C106 H10O 109.5 . .
H10N C106 H10O 109.5 . .
C105 C107 H10P 109.5 . .
C105 C107 H10Q 109.5 . .
H10P C107 H10Q 109.5 . .
C105 C107 H10R 109.5 . .
H10P C107 H10R 109.5 . .
H10Q C107 H10R 109.5 . .
C105 C108 H10S 109.5 . .
C105 C108 H10T 109.5 . .
H10S C108 H10T 109.5 . .
C105 C108 H10U 109.5 . .
H10S C108 H10U 109.5 . .
H10T C108 H10U 109.5 . .
C110 C109 C111 81(5) . .
C110 C109 C112 111(5) . .
C111 C109 C112 114(6) . .
C110 C109 C40 118(5) . .
C111 C109 C40 123(6) . .
C112 C109 C40 107(4) . .
C109 C110 C111 50(2) . .
C109 C110 H11B 109.5 . .
C111 C110 H11B 79.8 . .
C109 C110 H11C 109.5 . .
C111 C110 H11C 158.8 . .
H11B C110 H11C 109.5 . .
C109 C110 H11D 109.5 . .
C111 C110 H11D 83.9 . .
H11B C110 H11D 109.5 . .
H11C C110 H11D 109.5 . .
C109 C111 C110 49(3) . .
C109 C111 H11E 109.5 . .
C110 C111 H11E 82.9 . .
C109 C111 H11F 109.5 . .
C110 C111 H11F 80.9 . .
H11E C111 H11F 109.5 . .
C109 C111 H11G 109.5 . .
C110 C111 H11G 158.8 . .
H11E C111 H11G 109.5 . .
H11F C111 H11G 109.5 . .
C109 C112 H11H 109.5 . .
C109 C112 H11I 109.5 . .
H11H C112 H11I 109.5 . .
C109 C112 H11J 109.5 . .
H11H C112 H11J 109.5 . .
H11I C112 H11J 109.5 . .
C46 C113 C114 119(6) . .
C46 C113 C115 112(5) . .
C114 C113 C115 97(6) . .
C46 C113 C116 110(5) . .
C114 C113 C116 115(7) . .
C115 C113 C116 102(5) . .
C113 C114 H11K 109.5 . .
C113 C114 H11L 109.5 . .
H11K C114 H11L 109.5 . .
C113 C114 H11M 109.4 . .
H11K C114 H11M 109.5 . .
H11L C114 H11M 109.5 . .
C113 C115 H11N 109.5 . .
C113 C115 H11O 109.5 . .
H11N C115 H11O 109.5 . .
C113 C115 H11P 109.5 . .
H11N C115 H11P 109.5 . .
H11O C115 H11P 109.5 . .
C113 C116 H11Q 109.4 . .
C113 C116 H11R 109.4 . .
H11Q C116 H11R 109.5 . .
C113 C116 H11S 109.5 . .
H11Q C116 H11S 109.5 . .
H11R C116 H11S 109.5 . .
C120 C117 C118 116(5) . .
C120 C117 C119 120(5) . .
C118 C117 C119 105(5) . .
C120 C117 C34 110(4) . .
C118 C117 C34 102(4) . .
C119 C117 C34 101(5) . .
C117 C118 H11T 109.5 . .
C117 C118 H11U 109.5 . .
H11T C118 H11U 109.5 . .
C117 C118 H11V 109.5 . .
H11T C118 H11V 109.5 . .
H11U C118 H11V 109.5 . .
C117 C119 H11W 109.5 . .
C117 C119 H11X 109.5 . .
H11W C119 H11X 109.5 . .
C117 C119 H11Y 109.5 . .
H11W C119 H11Y 109.5 . .
H11X C119 H11Y 109.5 . .
C117 C120 H12K 109.5 . .
C117 C120 H12L 109.5 . .
H12K C120 H12L 109.5 . .
C117 C120 H12M 109.5 . .
H12K C120 H12M 109.5 . .
H12L C120 H12M 109.5 . .
C124 C121 H12N 109.5 . .
C124 C121 H12O 109.5 . .
H12N C121 H12O 109.5 . .
C124 C121 H12P 109.5 . .
H12N C121 H12P 109.5 . .
H12O C121 H12P 109.5 . .
C124 C122 H12Q 109.4 . .
C124 C122 H12R 109.5 . .
H12Q C122 H12R 109.5 . .
C124 C122 H12S 109.5 . .
H12Q C122 H12S 109.5 . .
H12R C122 H12S 109.5 . .
C124 C123 H12T 109.5 . .
C124 C123 H12U 109.5 . .
H12T C123 H12U 109.5 . .
C124 C123 H12V 109.5 . .
H12T C123 H12V 109.5 . .
H12U C123 H12V 109.5 . .
C122 C124 C58 126(7) . .
C122 C124 C121 93(6) . .
C58 C124 C121 96(5) . .
C122 C124 C123 103(7) . .
C58 C124 C123 108(5) . .
C121 C124 C123 133(7) . .
C134 C133 C135 105(2) . .
C134 C133 C136 106(2) . .
C135 C133 C136 105(2) . .
C134 C133 C10 116(4) . .
C135 C133 C10 108(4) . .
C136 C133 C10 115(3) . .
C133 C134 H13G 109.5 . .
C133 C134 H13H 109.5 . .
H13G C134 H13H 109.5 . .
C133 C134 H13I 109.5 . .
H13G C134 H13I 109.5 . .
H13H C134 H13I 109.5 . .
C133 C135 H13J 109.5 . .
C133 C135 H13K 109.5 . .
H13J C135 H13K 109.5 . .
C133 C135 H13L 109.5 . .
H13J C135 H13L 109.5 . .
H13K C135 H13L 109.5 . .
C133 C136 H13M 109.5 . .
C133 C136 H13N 109.5 . .
H13M C136 H13N 109.5 . .
C133 C136 H13O 109.5 . .
H13M C136 H13O 109.5 . .
H13N C136 H13O 109.5 . .
C131 C129 C130 111(6) . .
C131 C129 C132 103(5) . .
C130 C129 C132 97(5) . .
C131 C129 C70 112(6) . .
C130 C129 C70 116(4) . .
C132 C129 C70 116(5) . .
C129 C130 H13P 109.5 . .
C129 C130 H13Q 109.5 . .
H13P C130 H13Q 109.5 . .
C129 C130 H13R 109.5 . .
H13P C130 H13R 109.5 . .
H13Q C130 H13R 109.5 . .
C129 C131 H13S 109.5 . .
C129 C131 H13T 109.5 . .
H13S C131 H13T 109.5 . .
C129 C131 H13U 109.5 . .
H13S C131 H13U 109.5 . .
H13T C131 H13U 109.5 . .
C129 C132 H13V 109.5 . .
C129 C132 H13W 109.5 . .
H13V C132 H13W 109.5 . .
C129 C132 H13X 109.5 . .
H13V C132 H13X 109.5 . .
H13W C132 H13X 109.5 . .
C142 C141 C144 107(5) . .
C142 C141 C143 109(5) . .
C144 C141 C143 104(5) . .
C142 C141 C76 116(5) . .
C144 C141 C76 103(4) . .
C143 C141 C76 117(5) . .
C141 C142 H14E 109.4 . .
C141 C142 H14F 109.5 . .
H14E C142 H14F 109.5 . .
C141 C142 H14G 109.5 . .
H14E C142 H14G 109.5 . .
H14F C142 H14G 109.5 . .
C141 C143 H14H 109.4 . .
C141 C143 H14I 109.6 . .
H14H C143 H14I 109.5 . .
C141 C143 H14J 109.5 . .
H14H C143 H14J 109.5 . .
H14I C143 H14J 109.5 . .
C141 C144 H14K 109.4 . .
C141 C144 H14L 109.5 . .
H14K C144 H14L 109.5 . .
C141 C144 H14M 109.5 . .
H14K C144 H14M 109.5 . .
H14L C144 H14M 109.5 . .
C52 C145 C148 114(5) . .
C52 C145 C146 120(5) . .
C148 C145 C146 102(4) . .
C52 C145 C147 111(4) . .
C148 C145 C147 107(5) . .
C146 C145 C147 102(5) . .
C145 C146 H14N 109.5 . .
C145 C146 H14O 109.5 . .
H14N C146 H14O 109.5 . .
C145 C146 H14P 109.5 . .
H14N C146 H14P 109.5 . .
H14O C146 H14P 109.5 . .
C145 C147 H14Q 109.5 . .
C145 C147 H14R 109.4 . .
H14Q C147 H14R 109.5 . .
C145 C147 H14S 109.5 . .
H14Q C147 H14S 109.5 . .
H14R C147 H14S 109.5 . .
C145 C148 H14T 109.5 . .
C145 C148 H14U 109.5 . .
H14T C148 H14U 109.5 . .
C145 C148 H14V 109.5 . .
H14T C148 H14V 109.5 . .
H14U C148 H14V 109.5 . .
C156 C153 C155 133(7) . .
C156 C153 C154 127(7) . .
C155 C153 C154 84(5) . .
C156 C153 C88 117(6) . .
C155 C153 C88 97(5) . .
C154 C153 C88 86(5) . .
C153 C154 H15Q 109.5 . .
C153 C154 H15R 109.5 . .
H15Q C154 H15R 109.5 . .
C153 C154 H15S 109.5 . .
H15Q C154 H15S 109.5 . .
H15R C154 H15S 109.5 . .
C153 C155 H15T 109.5 . .
C153 C155 H15U 109.5 . .
H15T C155 H15U 109.5 . .
C153 C155 H15V 109.5 . .
H15T C155 H15V 109.5 . .
H15U C155 H15V 109.5 . .
C153 C156 H15W 109.4 . .
C153 C156 H15X 109.5 . .
H15W C156 H15X 109.5 . .
C153 C156 H15Y 109.5 . .
H15W C156 H15Y 109.5 . .
H15X C156 H15Y 109.5 . .

loop_
_geom_bond_atom_site_label_1
_geom_bond_atom_site_label_2
_geom_bond_distance
_geom_bond_site_symmetry_2
Au1 S10 2.34(4) .
Au1 S10 2.34(4) 3
Au1 Au6 3.102(11) .
Au1 Au6 3.102(11) 3
Au2 S11 2.31(3) .
Au2 S10 2.36(3) .
Au2 Au6 2.884(11) 3
Au2 Au3 2.949(11) .
Au3 S12 2.34(3) .
Au3 Au24 2.685(10) 3
Au3 Au5 2.720(7) .
Au3 Au6 2.761(10) 3
Au3 Au23 3.036(10) .
Au3 Au22 3.047(10) .
Au3 Au4 3.140(11) .
Au4 S13 2.39(3) .
Au4 S16 2.39(3) .
Au4 Au24 2.984(10) 3
Au5 Au6 2.713(11) .
Au5 Au6 2.713(11) 3
Au5 Au3 2.719(7) 3
Au5 Au24 2.731(8) 3
Au5 Au24 2.731(8) .
Au5 Au7 2.850(16) .
Au6 S9 2.39(4) .
Au6 Au24 2.752(12) .
Au6 Au3 2.761(10) 3
Au6 Au2 2.884(11) 3
Au6 Au22 3.219(10) .
Au7 S13 2.36(3) 3
Au7 S13 2.36(3) .
Au7 Au9 3.008(15) .
Au7 Au24 3.294(10) 3
Au7 Au24 3.294(10) .
Au8 S15 2.20(3) .
Au8 S14 2.27(4) .
Au8 Au24 3.294(11) .
Au9 S15 2.25(3) .
Au9 S15 2.25(3) 3
Au10 S5 2.28(3) 3_655
Au10 S5 2.28(3) .
Au10 Au13 3.060(11) 3_655
Au10 Au13 3.060(11) .
Au11 S5 2.24(3) .
Au11 S4 2.27(3) .
Au11 Au13 2.893(10) 3_655
Au11 Au21 2.965(11) .
Au12 S8 2.26(3) .
Au12 S6 2.31(4) .
Au12 Au21 3.028(10) .
Au12 Au13 3.210(10) .
Au13 S6 2.30(4) .
Au13 Au14 2.711(10) .
Au13 Au16 2.741(11) 3_655
Au13 Au21 2.762(10) 3_655
Au13 Au11 2.893(10) 3_655
Au14 Au16 2.702(8) 3_655
Au14 Au16 2.702(8) .
Au14 Au21 2.703(7) .
Au14 Au21 2.703(7) 3_655
Au14 Au13 2.711(10) 3_655
Au14 Au17 2.825(16) .
Au15 S3 2.22(3) .
Au15 S1 2.25(3) .
Au15 Au16 3.020(10) .
Au15 Au21 3.169(11) .
Au16 S7 2.30(3) .
Au16 Au21 2.685(10) .
Au16 Au13 2.741(11) 3_655
Au16 Au20 3.076(10) .
Au16 Au17 3.270(10) .
Au16 Au19 3.286(11) .
Au17 S3 2.33(3) 3_655
Au17 S3 2.33(3) .
Au17 Au18 2.983(15) .
Au17 Au16 3.270(10) 3_655
Au18 S2 2.35(3) .
Au18 S2 2.35(3) 3_655
Au19 S7 2.31(4) .
Au19 S2 2.40(3) .
Au20 S1 2.28(3) .
Au20 S4 2.30(4) .
Au20 Au21 3.066(10) .
Au21 S8 2.41(3) .
Au21 Au13 2.762(10) 3_655
Au22 S9 2.25(4) .
Au22 S12 2.36(3) .
Au23 S11 2.31(4) .
Au23 S16 2.38(3) .
Au23 Au24 3.041(10) 3
Au24 S14 2.40(3) .
Au24 Au3 2.686(10) 3
Au24 Au4 2.985(10) 3
Au24 Au23 3.041(10) 3
S1 C73 1.90(3) .
S2 C19 1.76(3) .
S3 C1 1.80(4) .
S4 C7 1.71(4) .
S5 C79 1.89(4) .
S6 C25 1.83(5) .
S7 C91 1.74(4) .
S8 C13 1.86(4) .
S9 C67 1.69(4) .
S10 C37 1.68(4) .
S11 C61 1.73(4) .
S12 C49 1.76(3) .
S13 C85 1.72(4) .
S14 C31 1.82(4) .
S15 C55 1.80(3) .
S16 C43 1.75(3) .
C1 C2 1.3900 .
C1 C6 1.3900 .
C2 C3 1.3900 .
C2 H2A 0.9500 .
C3 C4 1.3900 .
C3 H3A 0.9500 .
C4 C105 1.37(7) .
C4 C5 1.3900 .
C5 C6 1.3900 .
C5 H5A 0.9500 .
C6 H6A 0.9500 .
C7 C8 1.3900 .
C7 C12 1.3900 .
C8 C9 1.3900 .
C8 H8A 0.9500 .
C9 C10 1.3900 .
C9 H9A 0.9500 .
C10 C11 1.3900 .
C10 C133 1.61(2) .
C11 C12 1.3900 .
C11 H11A 0.9500 .
C12 H12A 0.9500 .
C13 C14 1.3900 .
C13 C18 1.3900 .
C14 C15 1.3900 .
C14 H14A 0.9500 .
C15 C16 1.3900 .
C15 H15A 0.9500 .
C16 C17 1.3900 .
C16 C97 1.69(6) .
C17 C18 1.3900 .
C17 H17A 0.9500 .
C18 H18A 0.9500 .
C19 C20 1.3900 .
C19 C24 1.3900 .
C20 C21 1.3900 .
C20 H20A 0.9500 .
C21 C22 1.3900 .
C21 H21A 0.9500 .
C22 C23 1.3900 .
C22 C101 1.72(7) .
C23 C24 1.3900 .
C23 H23A 0.9500 .
C24 H24A 0.9500 .
C31 C32 1.3900 .
C31 C36 1.3900 .
C32 C33 1.3900 .
C32 H32A 0.9500 .
C33 C34 1.3900 .
C33 H33A 0.9500 .
C34 C35 1.3900 .
C34 C117 1.61(6) .
C35 C36 1.3900 .
C35 H35A 0.9500 .
C36 H36A 0.9500 .
C37 C38 1.3900 .
C37 C42 1.3900 .
C38 C39 1.3900 .
C38 H38A 0.9500 .
C39 C40 1.3900 .
C39 H39A 0.9500 .
C40 C41 1.3900 .
C40 C109 1.55(7) .
C41 C42 1.3900 .
C41 H41A 0.9500 .
C42 H42A 0.9500 .
C43 C44 1.3900 .
C43 C48 1.3900 .
C44 C45 1.3900 .
C44 H44A 0.9500 .
C45 C46 1.3900 .
C45 H45A 0.9500 .
C46 C47 1.3900 .
C46 C113 1.45(8) .
C47 C48 1.3900 .
C47 H47A 0.9500 .
C48 H48A 0.9500 .
C49 C50 1.3900 .
C49 C54 1.3900 .
C50 C51 1.3900 .
C50 H50A 0.9500 .
C51 C52 1.3900 .
C51 H51A 0.9500 .
C52 C145 1.33(7) .
C52 C53 1.3900 .
C53 C54 1.3900 .
C53 H53A 0.9500 .
C54 H54A 0.9500 .
C55 C56 1.3900 .
C55 C60 1.3900 .
C56 C57 1.3900 .
C56 H56A 0.9500 .
C57 C58 1.3900 .
C57 H57A 0.9500 .
C58 C59 1.3900 .
C58 C124 1.53(7) .
C59 C60 1.3900 .
C59 H59A 0.9500 .
C60 H60A 0.9500 .
C67 C68 1.3900 .
C67 C72 1.3900 .
C68 C69 1.3900 .
C68 H68A 0.9500 .
C69 C70 1.3900 .
C69 H69A 0.9500 .
C70 C71 1.3900 .
C70 C129 1.64(5) .
C71 C72 1.3900 .
C71 H71A 0.9500 .
C72 H72A 0.9500 .
C73 C74 1.3900 .
C73 C78 1.3900 .
C74 C75 1.3900 .
C74 H74A 0.9500 .
C75 C76 1.3900 .
C75 H75A 0.9500 .
C76 C77 1.3900 .
C76 C141 1.57(6) .
C77 C78 1.3900 .
C77 H77A 0.9500 .
C78 H78A 0.9500 .
C85 C86 1.3900 .
C85 C90 1.3900 .
C86 C87 1.3900 .
C86 H86A 0.9500 .
C87 C88 1.3900 .
C87 H87A 0.9500 .
C88 C89 1.3900 .
C88 C153 1.85(8) .
C89 C90 1.3900 .
C89 H89A 0.9500 .
C90 H90A 0.9500 .
C61 C66 1.3899 .
C61 C62 1.3900 .
C62 C63 1.3899 .
C62 H62A 0.9500 .
C63 C64 1.3898 .
C63 H63A 0.9500 .
C64 C65 1.3897 .
C64 C137 1.6046 .
C65 C66 1.3905 .
C65 H65A 0.9500 .
C66 H66A 0.9500 .
C137 C139 1.4136 .
C137 C140 1.5293 .
C137 C138 1.6723 .
C138 H13A 0.9800 .
C138 H13B 0.9800 .
C138 H13C 0.9800 .
C139 H13D 0.9800 .
C139 H13E 0.9800 .
C139 H13F 0.9800 .
C140 H14B 0.9800 .
C140 H14C 0.9800 .
C140 H14D 0.9800 .
C91 C92 1.3896 .
C91 C96 1.3899 .
C92 C93 1.3903 .
C92 H92A 0.9500 .
C93 C94 1.3900 .
C93 H93A 0.9500 .
C94 C95 1.3896 .
C94 C125 1.6046 .
C95 C96 1.3903 .
C95 H95A 0.9500 .
C96 H96A 0.9500 .
C125 C127 1.4128 .
C125 C128 1.5293 .
C125 C126 1.6725 .
C126 H12B 0.9800 .
C126 H12C 0.9800 .
C126 H12D 0.9800 .
C127 H12E 0.9800 .
C127 H12F 0.9800 .
C127 H12G 0.9800 .
C128 H12H 0.9800 .
C128 H12I 0.9800 .
C128 H12J 0.9800 .
C25 C26 1.3899 .
C25 C30 1.3902 .
C26 C27 1.3901 .
C26 H26A 0.9500 .
C27 C28 1.3901 .
C27 H27A 0.9500 .
C28 C29 1.3899 .
C28 C157 1.6044 .
C29 C30 1.3897 .
C29 H29A 0.9500 .
C30 H30A 0.9500 .
C157 C159 1.4132 .
C157 C160 1.5292 .
C157 C158 1.6723 .
C158 H15B 0.9800 .
C158 H15C 0.9800 .
C158 H15D 0.9800 .
C159 H15E 0.9800 .
C159 H15F 0.9800 .
C159 H15G 0.9800 .
C160 H16A 0.9800 .
C160 H16B 0.9800 .
C160 H16C 0.9800 .
C79 C80 1.3901 .
C79 C84 1.3902 .
C80 C81 1.3893 .
C80 H80A 0.9500 .
C81 C82 1.3903 .
C81 H81A 0.9500 .
C82 C83 1.3904 .
C82 C149 1.6040 .
C83 C84 1.3897 .
C83 H83A 0.9500 .
C84 H84A 0.9500 .
C149 C151 1.4134 .
C149 C152 1.5293 .
C149 C150 1.6725 .
C150 H15H 0.9800 .
C150 H15I 0.9800 .
C150 H15J 0.9800 .
C151 H15K 0.9800 .
C151 H15L 0.9800 .
C151 H15M 0.9800 .
C152 H15N 0.9800 .
C152 H15O 0.9800 .
C152 H15P 0.9800 .
C97 C99 1.38(9) .
C97 C100 1.43(7) .
C97 C98 1.45(8) .
C98 H98A 0.9800 .
C98 H98B 0.9800 .
C98 H98C 0.9800 .
C99 H99A 0.9800 .
C99 H99B 0.9800 .
C99 H99C 0.9800 .
C100 H10A 0.9800 .
C100 H10B 0.9800 .
C100 H10C 0.9800 .
C101 C103 1.32(7) .
C101 C104 1.46(7) .
C101 C102 1.73(10) .
C102 H10D 0.9800 .
C102 H10E 0.9800 .
C102 H10F 0.9800 .
C103 H10G 0.9800 .
C103 H10H 0.9800 .
C103 H10I 0.9800 .
C104 H10J 0.9800 .
C104 H10K 0.9800 .
C104 H10L 0.9800 .
C105 C106 1.54(9) .
C105 C108 1.57(9) .
C105 C107 1.66(10) .
C106 H10M 0.9800 .
C106 H10N 0.9800 .
C106 H10O 0.9800 .
C107 H10P 0.9800 .
C107 H10Q 0.9800 .
C107 H10R 0.9800 .
C108 H10S 0.9800 .
C108 H10T 0.9800 .
C108 H10U 0.9800 .
C109 C110 1.48(4) .
C109 C111 1.48(4) .
C109 C112 1.49(4) .
C110 C111 1.93(10) .
C110 H11B 0.9800 .
C110 H11C 0.9800 .
C110 H11D 0.9800 .
C111 H11E 0.9800 .
C111 H11F 0.9800 .
C111 H11G 0.9800 .
C112 H11H 0.9800 .
C112 H11I 0.9800 .
C112 H11J 0.9800 .
C113 C114 1.46(11) .
C113 C115 1.51(2) .
C113 C116 1.52(9) .
C114 H11K 0.9800 .
C114 H11L 0.9800 .
C114 H11M 0.9800 .
C115 H11N 0.9800 .
C115 H11O 0.9800 .
C115 H11P 0.9800 .
C116 H11Q 0.9800 .
C116 H11R 0.9800 .
C116 H11S 0.9800 .
C117 C120 1.46(8) .
C117 C118 1.52(7) .
C117 C119 1.57(8) .
C118 H11T 0.9800 .
C118 H11U 0.9800 .
C118 H11V 0.9800 .
C119 H11W 0.9800 .
C119 H11X 0.9800 .
C119 H11Y 0.9800 .
C120 H12K 0.9800 .
C120 H12L 0.9800 .
C120 H12M 0.9800 .
C121 C124 1.61(10) .
C121 H12N 0.9800 .
C121 H12O 0.9800 .
C121 H12P 0.9800 .
C122 C124 1.35(8) .
C122 H12Q 0.9800 .
C122 H12R 0.9800 .
C122 H12S 0.9800 .
C123 C124 1.68(11) .
C123 H12T 0.9800 .
C123 H12U 0.9800 .
C123 H12V 0.9800 .
C133 C134 1.58(4) .
C133 C135 1.58(4) .
C133 C136 1.59(4) .
C134 H13G 0.9800 .
C134 H13H 0.9800 .
C134 H13I 0.9800 .
C135 H13J 0.9800 .
C135 H13K 0.9800 .
C135 H13L 0.9800 .
C136 H13M 0.9800 .
C136 H13N 0.9800 .
C136 H13O 0.9800 .
C129 C131 1.25(9) .
C129 C130 1.38(6) .
C129 C132 1.51(8) .
C130 H13P 0.9800 .
C130 H13Q 0.9800 .
C130 H13R 0.9800 .
C131 H13S 0.9800 .
C131 H13T 0.9800 .
C131 H13U 0.9800 .
C132 H13V 0.9800 .
C132 H13W 0.9800 .
C132 H13X 0.9800 .
C141 C142 1.42(7) .
C141 C144 1.50(8) .
C141 C143 1.51(9) .
C142 H14E 0.9800 .
C142 H14F 0.9800 .
C142 H14G 0.9800 .
C143 H14H 0.9800 .
C143 H14I 0.9800 .
C143 H14J 0.9800 .
C144 H14K 0.9800 .
C144 H14L 0.9800 .
C144 H14M 0.9800 .
C145 C148 1.58(7) .
C145 C146 1.63(8) .
C145 C147 1.69(9) .
C146 H14N 0.9800 .
C146 H14O 0.9800 .
C146 H14P 0.9800 .
C147 H14Q 0.9800 .
C147 H14R 0.9800 .
C147 H14S 0.9800 .
C148 H14T 0.9800 .
C148 H14U 0.9800 .
C148 H14V 0.9800 .
C153 C156 1.39(10) .
C153 C155 1.72(10) .
C153 C154 1.73(11) .
C154 H15Q 0.9800 .
C154 H15R 0.9800 .
C154 H15S 0.9800 .
C155 H15T 0.9800 .
C155 H15U 0.9800 .
C155 H15V 0.9800 .
C156 H15W 0.9800 .
C156 H15X 0.9800 .
C156 H15Y 0.9800 .
